data_1559788
loop_
_publ_author_name
'She, Shan'
'Xuan, Weimin'
'Bell, Nicola L.'
'Pow, Robert'
'Ribo, Eduard Garrido'
'Sinclair, Zoe'
'Long, De-Liang'
'Cronin, Leroy'

_publ_section_title
;
 Peptide sequence mediated self-assembly of molybdenum blue nanowheel
 superstructures.
;
_journal_issue 7
_journal_name_full 'Chemical science'
_journal_page_first 2427
_journal_page_last 2432
_journal_paper_doi 10.1039/d0sc06098d
_journal_volume 12
_journal_year 2020
_chemical_absolute_configuration none
_chemical_formula_sum 'C36 H531 Ce4 Mo124 N16 Na3 O617'
_chemical_formula_weight 23589.75
_space_group_crystal_system orthorhombic
_space_group_IT_number 18
_space_group_name_Hall 'P 2 2ab'
_space_group_name_H-M_alt 'P 21 21 2'
_atom_sites_solution_hydrogens geom
_atom_sites_solution_primary direct
_atom_sites_solution_secondary difmap
_audit_creation_method SHELXL-2018/3
_audit_update_record
;
2020-05-28 deposited with the CCDC.	2020-12-14 downloaded from the CCDC.
;
_cell_angle_alpha 90
_cell_angle_beta 90
_cell_angle_gamma 90
_cell_formula_units_Z 2
_cell_length_a 34.884(5)
_cell_length_b 45.668(6)
_cell_length_c 20.929(3)
_cell_measurement_reflns_used 9528
_cell_measurement_temperature 150(2)
_cell_measurement_theta_max 25.3
_cell_measurement_theta_min 2.41
_cell_volume 33342(8)
_computing_cell_refinement Apex2
_computing_data_collection Apex2
_computing_data_reduction Apex2
_computing_molecular_graphics Diamond3
_computing_publication_material WinGX
_computing_structure_refinement 'SHELXL-2018/3 (Sheldrick, 2018)'
_computing_structure_solution 'SHELXS-97 (Sheldrick, 2008)'
_diffrn_ambient_temperature 150(2)
_diffrn_measured_fraction_theta_full 0.999
_diffrn_measured_fraction_theta_max 0.991
_diffrn_measurement_device_type 'Bruker Apex II Quasar'
_diffrn_measurement_method '\w & \f scans'
_diffrn_radiation_type MoK\a
_diffrn_radiation_wavelength 0.71073
_diffrn_reflns_av_R_equivalents 0.0650
_diffrn_reflns_av_unetI/netI 0.0770
_diffrn_reflns_Laue_measured_fraction_full 0.999
_diffrn_reflns_Laue_measured_fraction_max 0.991
_diffrn_reflns_limit_h_max 42
_diffrn_reflns_limit_h_min -41
_diffrn_reflns_limit_k_max 54
_diffrn_reflns_limit_k_min -54
_diffrn_reflns_limit_l_max 19
_diffrn_reflns_limit_l_min -25
_diffrn_reflns_number 230445
_diffrn_reflns_point_group_measured_fraction_full 0.998
_diffrn_reflns_point_group_measured_fraction_max 0.990
_diffrn_reflns_theta_full 25.242
_diffrn_reflns_theta_max 25.417
_diffrn_reflns_theta_min 1.135
_diffrn_source '1uS Microfocus x-ray'
_exptl_absorpt_coefficient_mu 2.627
_exptl_absorpt_correction_T_max 0.745
_exptl_absorpt_correction_T_min 0.641
_exptl_absorpt_correction_type empirical
_exptl_absorpt_process_details 'SADABS-2016/2 - Bruker AXS'
_exptl_crystal_colour blue
_exptl_crystal_density_diffrn 2.350
_exptl_crystal_density_method none
_exptl_crystal_description block
_exptl_crystal_F_000 22536
_exptl_crystal_size_max 0.100
_exptl_crystal_size_mid 0.100
_exptl_crystal_size_min 0.050
_refine_diff_density_max 3.13
_refine_diff_density_min -1.52
_refine_diff_density_rms 0.31
_refine_ls_abs_structure_details
;
 Flack x determined using 18658 quotients [(I+)-(I-)]/[(I+)+(I-)]
 (Parsons, Flack and Wagner, Acta Cryst. B69 (2013) 249-259).
;
_refine_ls_abs_structure_Flack -0.010(6)
_refine_ls_extinction_method none
_refine_ls_goodness_of_fit_ref 1.093
_refine_ls_hydrogen_treatment constr
_refine_ls_matrix_type full
_refine_ls_number_parameters 2916
_refine_ls_number_reflns 60898
_refine_ls_number_restraints 1447
_refine_ls_restrained_S_all 1.087
_refine_ls_R_factor_all 0.0959
_refine_ls_R_factor_gt 0.0686
_refine_ls_shift/su_max 0.004
_refine_ls_shift/su_mean 0.000
_refine_ls_structure_factor_coef Fsqd
_refine_ls_weighting_details 'w=1/[\s^2^(Fo^2^)+(0.1131P)^2^+412.4467P] where P=(Fo^2^+2Fc^2^)/3'
_refine_ls_weighting_scheme calc
_refine_ls_wR_factor_gt 0.1726
_refine_ls_wR_factor_ref 0.2051
_reflns_Friedel_coverage 0.884
_reflns_Friedel_fraction_full 0.997
_reflns_Friedel_fraction_max 0.988
_reflns_number_gt 47988
_reflns_number_total 60898
_reflns_threshold_expression 'I > 2\s(I)'
_cod_data_source_file d0sc06098d2.cif
_cod_data_source_block wx1322_sq
_cod_depositor_comments
;
The following automatic conversions were performed:

data item '_atom_sites_solution_primary' value 'direct methods' was
changed to 'direct'.

data item '_atom_sites_solution_secondary' value 'diffmap' was
changed to 'difmap'.

Automatic conversion script
Id: cif_fix_values 7556 2019-12-06 15:28:31Z antanas 

 Adding full bibliography for 1559786--1559791.cif.

 Adding full bibliography for 1559786--1559791.cif.
;
_cod_original_cell_volume 33341(7)
_cod_database_code 1559788
_shelx_shelxl_version_number 2018/3
_shelx_space_group_comment
;
The symmetry employed for this shelxl refinement is uniquely defined
by the following loop, which should always be used as a source of
symmetry information in preference to the above space-group names.
They are only intended as comments.
;
_shelx_estimated_absorpt_t_min 0.779
_shelx_estimated_absorpt_t_max 0.880

loop_
_space_group_symop_operation_xyz
'x, y, z'
'-x, -y, z'
'-x+1/2, y+1/2, -z'
'x+1/2, -y+1/2, -z'

loop_
_atom_site_label
_atom_site_type_symbol
_atom_site_fract_x
_atom_site_fract_y
_atom_site_fract_z
_atom_site_U_iso_or_equiv
_atom_site_adp_type
_atom_site_occupancy
_atom_site_site_symmetry_order
_atom_site_calc_flag
_atom_site_refinement_flags_posn
_atom_site_refinement_flags_adp
_atom_site_refinement_flags_occupancy
_atom_site_disorder_assembly
_atom_site_disorder_group
Mo1 Mo 0.09971(7) 0.63229(5) 0.68724(11) 0.0252(5) Uani 1 1 d . . . . .
Mo2 Mo 0.15089(6) 0.71193(5) 0.83379(11) 0.0230(5) Uani 1 1 d . . . . .
Mo3 Mo 0.21949(6) 0.76331(4) 0.65827(10) 0.0211(5) Uani 1 1 d . . . . .
Mo4 Mo 0.32223(6) 0.80221(5) 0.64780(11) 0.0229(5) Uani 1 1 d . . . . .
Mo5 Mo 0.32023(6) 0.80451(5) 0.80753(11) 0.0225(5) Uani 1 1 d . . . . .
Mo6 Mo 0.63441(6) 0.77767(5) 0.67044(10) 0.0213(5) Uani 1 1 d . . . . .
Mo7 Mo 0.63102(6) 0.77487(5) 0.83006(10) 0.0214(5) Uani 1 1 d . . . . .
Mo8 Mo 0.72911(6) 0.73245(4) 0.67605(10) 0.0192(4) Uani 1 1 d . . . . .
Mo9 Mo 0.70881(6) 0.65737(4) 0.60035(10) 0.0216(5) Uani 1 1 d . . . . .
Mo10 Mo 0.80103(6) 0.67298(4) 0.67587(10) 0.0203(4) Uani 1 1 d . . . . .
Mo11 Mo 0.80268(6) 0.67885(4) 0.83379(10) 0.0210(4) Uani 1 1 d . . . . .
Mo12 Mo 0.22236(10) 0.52590(6) 0.51814(17) 0.0544(9) Uani 1 1 d . . . . .
Mo13 Mo 0.72205(6) 0.73133(4) 0.83503(10) 0.0199(4) Uani 1 1 d . . . . .
Mo14 Mo 0.55927(6) 0.72973(5) 0.58396(11) 0.0219(5) Uani 1 1 d . . . . .
Mo15 Mo 0.13847(7) 0.39430(5) 0.67971(11) 0.0242(5) Uani 1 1 d . . . . .
Mo16 Mo 0.09216(7) 0.55183(5) 0.85237(12) 0.0276(5) Uani 1 1 d . . . . .
Mo17 Mo 0.53458(6) 0.80736(5) 0.81422(11) 0.0228(5) Uani 1 1 d . . . . .
Mo18 Mo 0.10112(7) 0.63217(5) 0.84609(11) 0.0241(5) Uani 1 1 d . . . . .
Mo19 Mo 0.30162(7) 0.73888(5) 0.73544(11) 0.0253(5) Uani 1 1 d . . . . .
Mo20 Mo 0.14681(7) 0.70541(5) 0.67529(11) 0.0238(5) Uani 1 1 d . . . . .
Mo21 Mo 0.25327(9) 0.63240(6) 1.00383(16) 0.0488(8) Uani 1 1 d . . . . .
Mo22 Mo 0.64314(7) 0.71027(5) 0.75570(11) 0.0283(5) Uani 1 1 d . . . . .
Mo23 Mo 0.47082(6) 0.77164(5) 0.89746(11) 0.0245(5) Uani 1 1 d . . . . .
Mo24 Mo 0.10543(7) 0.47029(5) 0.84935(11) 0.0266(5) Uani 1 1 d . . . . .
Mo25 Mo 0.19036(7) 0.45290(5) 0.59768(12) 0.0303(5) Uani 1 1 d . . . . .
Mo26 Mo 0.65260(6) 0.71654(5) 0.59382(10) 0.0214(5) Uani 1 1 d . . . . .
Mo27 Mo 0.78484(6) 0.61993(5) 0.91634(10) 0.0221(5) Uani 1 1 d . . . . .
Mo28 Mo 0.71747(7) 0.58674(5) 1.00011(12) 0.0304(5) Uani 1 1 d . . . . .
Mo29 Mo 0.22606(6) 0.76780(5) 0.81746(10) 0.0220(5) Uani 1 1 d . . . . .
Mo30 Mo 0.55256(7) 0.73419(5) 0.90441(12) 0.0270(5) Uani 1 1 d . . . . .
Mo31 Mo 0.08161(7) 0.55290(5) 0.69227(12) 0.0274(5) Uani 1 1 d . . . . .
Mo32 Mo 0.53339(7) 0.80009(5) 0.65560(11) 0.0234(5) Uani 1 1 d . . . . .
Mo33 Mo 0.37830(7) 0.75326(5) 0.90153(12) 0.0294(5) Uani 1 1 d . . . . .
Mo34 Mo 0.13511(6) 0.39291(5) 0.83995(11) 0.0238(5) Uani 1 1 d . . . . .
Mo35 Mo 0.42379(7) 0.81807(5) 0.80741(11) 0.0238(5) Uani 1 1 d . . . . .
Mo36 Mo 0.24933(7) 0.70456(5) 0.91925(11) 0.0253(5) Uani 1 1 d . . . . .
Mo37 Mo 0.18313(7) 0.64799(5) 0.75984(11) 0.0287(5) Uani 1 1 d . . . . .
Mo38 Mo 0.47148(7) 0.75726(5) 0.73613(11) 0.0283(5) Uani 1 1 d . . . . .
Mo39 Mo 0.09582(7) 0.46809(5) 0.69008(11) 0.0262(5) Uani 1 1 d . . . . .
Mo40 Mo 0.42751(7) 0.80997(5) 0.64713(11) 0.0244(5) Uani 1 1 d . . . . .
Mo41 Mo 0.77577(7) 0.61249(5) 0.75529(11) 0.0277(5) Uani 1 1 d . . . . .
Mo42 Mo 0.62796(7) 0.62739(5) 1.02101(12) 0.0302(5) Uani 1 1 d . . . . .
Mo43 Mo 0.60965(7) 0.66163(5) 0.51999(11) 0.0262(5) Uani 1 1 d . . . . .
Mo44 Mo 0.32823(7) 0.68191(5) 0.50344(12) 0.0311(5) Uani 1 1 d . . . . .
Mo45 Mo 0.38866(7) 0.74623(5) 0.56184(12) 0.0292(5) Uani 1 1 d . . . . .
Mo46 Mo 0.70578(6) 0.66105(5) 0.91364(12) 0.0260(5) Uani 1 1 d . . . . .
Mo47 Mo 0.17781(7) 0.65581(5) 0.92011(11) 0.0270(5) Uani 1 1 d . . . . .
Mo48 Mo 0.29405(7) 0.74265(5) 0.57368(10) 0.0236(5) Uani 1 1 d . . . . .
Mo49 Mo 0.16074(7) 0.51628(6) 0.76700(12) 0.0327(6) Uani 1 1 d . . . . .
Mo50 Mo 0.19594(7) 0.45129(5) 0.92813(12) 0.0280(5) Uani 1 1 d . . . . .
Mo51 Mo 0.31747(7) 0.39079(5) 0.45533(11) 0.0291(5) Uani 1 1 d . . . . .
Mo52 Mo 0.42272(7) 0.69449(6) 0.42538(12) 0.0340(6) Uani 1 1 d . . . . .
Mo53 Mo 0.52374(7) 0.68906(5) 0.43277(11) 0.0287(5) Uani 1 1 d . . . . .
Mo54 Mo 0.23391(7) 0.68618(5) 0.58675(12) 0.0294(5) Uani 1 1 d . . . . .
Mo55 Mo 0.14299(7) 0.51588(5) 0.60500(11) 0.0288(5) Uani 1 1 d . . . . .
Mo56 Mo 0.54188(7) 0.66447(6) 1.00377(12) 0.0325(6) Uani 1 1 d . . . . .
Mo57 Mo 0.16570(8) 0.58669(5) 0.59455(13) 0.0376(6) Uani 1 1 d . . . . .
Mo58 Mo 0.17619(8) 0.58357(5) 0.93327(13) 0.0343(6) Uani 1 1 d . . . . .
Mo59 Mo 0.26784(9) 0.45795(6) 0.46902(15) 0.0458(7) Uani 1 1 d . . . . .
Mo60 Mo 0.24064(12) 0.56004(6) 1.07394(16) 0.0598(10) Uani 1 1 d . . . . .
Mo61 Mo 0.2457(2) 0.48158(11) 1.0779(3) 0.0478(13) Uani 0.65 1 d . . P A 1
Mo62 Mo 0.45701(14) 0.71400(11) 0.9930(2) 0.0324(11) Uani 0.76 1 d . . P B 1
M61 Mo 0.2633(3) 0.48593(19) 1.0530(5) 0.039(2) Uani 0.35 1 d . . P A 2
M62 Mo 0.4543(4) 0.7054(4) 0.9655(8) 0.037(4) Uani 0.24 1 d . . P B 2
Ce1 Ce 0.34228(4) 0.69270(3) 1.03748(7) 0.0249(3) Uani 1 1 d . . . . .
Ce2 Ce 0.25316(5) 0.61232(3) 0.47580(9) 0.0364(4) Uani 1 1 d . . . . .
O1 O 0.2784(4) 0.7716(3) 0.6508(7) 0.016(3) Uiso 1 1 d . . . . .
O2 O 0.2144(4) 0.7845(3) 0.7370(7) 0.014(3) Uiso 1 1 d . . . . .
O3 O 0.6516(4) 0.7908(3) 0.7514(7) 0.012(3) Uiso 1 1 d . . . . .
O4 O 0.8173(4) 0.6343(3) 0.8405(7) 0.013(3) Uiso 1 1 d . . . . .
O5 O 0.7697(4) 0.7099(3) 0.8299(7) 0.013(3) Uani 1 1 d . U . . .
O6 O 0.6718(4) 0.7421(3) 0.6707(7) 0.010(3) Uiso 1 1 d . . . . .
O7 O 0.6673(4) 0.7415(3) 0.8206(8) 0.018(3) Uani 1 1 d . U . . .
O8 O 0.3423(4) 0.7694(3) 0.7310(7) 0.012(3) Uani 1 1 d . U . . .
O9 O 0.2813(5) 0.7031(3) 0.5389(7) 0.018(3) Uani 1 1 d . U . . .
O10 O 0.6320(4) 0.6942(3) 0.6800(7) 0.015(3) Uani 1 1 d . U . . .
O11 O 0.1786(4) 0.4137(3) 0.7588(8) 0.014(3) Uani 1 1 d . U . . .
O12 O 0.6004(5) 0.7490(4) 0.8832(8) 0.021(4) Uani 1 1 d . U . . .
O13 O 0.6597(4) 0.6756(3) 0.5604(7) 0.013(3) Uani 1 1 d . U . . .
O14 O 0.7050(4) 0.7019(3) 0.6227(7) 0.013(3) Uani 1 1 d . U . . .
O15 O 0.6127(4) 0.7462(3) 0.6151(7) 0.014(3) Uani 1 1 d . U . . .
O16 O 0.7348(4) 0.7515(3) 0.7558(7) 0.014(3) Uani 1 1 d . U . . .
O17 O 0.8268(4) 0.6843(3) 0.7539(7) 0.011(3) Uiso 1 1 d . . . . .
O18 O 0.2405(4) 0.7311(3) 0.6050(7) 0.018(3) Uani 1 1 d . U . . .
O19 O 0.2812(5) 0.7743(3) 0.7939(7) 0.017(3) Uani 1 1 d . U . . .
O20 O 0.5259(4) 0.7731(3) 0.8742(8) 0.017(3) Uani 1 1 d . U . . .
O21 O 0.6091(4) 0.7440(3) 0.7512(7) 0.017(3) Uani 1 1 d . U . . .
O22 O 0.5823(5) 0.7553(4) 0.4966(8) 0.021(4) Uani 1 1 d . U . . .
O23 O 0.7714(5) 0.5829(3) 0.9609(7) 0.017(3) Uani 1 1 d . U . . .
O24 O 0.1420(5) 0.6668(3) 0.8429(8) 0.022(4) Uani 1 1 d . U . . .
O26 O 0.1072(5) 0.5124(3) 0.6878(7) 0.015(3) Uani 1 1 d . U . . .
O27 O 0.6989(5) 0.7020(3) 0.7555(8) 0.023(4) Uani 1 1 d . U . . .
O28 O 0.3382(5) 0.7675(4) 0.5951(8) 0.026(4) Uani 1 1 d . U . . .
O29 O 0.4333(4) 0.8327(3) 0.7257(8) 0.017(3) Uani 1 1 d . U . . .
O30 O 0.1768(4) 0.4102(3) 0.8939(7) 0.015(3) Uani 1 1 d . U . . .
O31 O 0.5310(4) 0.7127(3) 0.5275(7) 0.015(3) Uani 1 1 d . U . . .
O32 O 0.4212(5) 0.7762(4) 0.7314(7) 0.020(3) Uani 1 1 d . U . . .
O33 O 0.6602(5) 0.7983(3) 0.6198(8) 0.022(4) Uani 1 1 d . U . . .
O34 O 0.1909(5) 0.6913(3) 0.7538(8) 0.026(4) Uani 1 1 d . U . . .
O35 O 0.8157(5) 0.6312(3) 0.6913(7) 0.017(3) Uani 1 1 d . U . . .
O36 O 0.1745(4) 0.7417(3) 0.6708(7) 0.015(3) Uani 1 1 d . U . . .
O37 O 0.4785(5) 0.7907(3) 0.6673(8) 0.020(4) Uani 1 1 d . U . . .
O38 O 0.1446(4) 0.6175(3) 0.7651(7) 0.016(3) Uani 1 1 d . U . . .
O39 O 0.3072(4) 0.8198(3) 0.7246(8) 0.016(3) Uani 1 1 d . U . . .
O40 O 0.1188(5) 0.3788(3) 0.7594(8) 0.024(4) Uani 1 1 d . U . . .
O41 O 0.7325(5) 0.7582(3) 0.8846(8) 0.020(4) Uiso 1 1 d . . . . .
O42 O 0.2464(4) 0.7329(3) 0.7390(8) 0.017(3) Uiso 1 1 d . . . . .
O43 O 0.0796(5) 0.5939(4) 0.6941(8) 0.027(4) Uani 1 1 d . U . . .
O44 O 0.7627(4) 0.6538(3) 0.7562(8) 0.017(3) Uiso 1 1 d . . . . .
O45 O 0.7597(5) 0.6577(3) 0.6200(8) 0.019(4) Uani 1 1 d . U . . .
O46 O 0.6709(4) 0.7359(3) 0.5325(7) 0.013(3) Uiso 1 1 d . . . . .
O47 O 0.1790(4) 0.7453(3) 0.8245(8) 0.017(3) Uani 1 1 d . U . . .
O48 O 0.3106(4) 0.7212(3) 0.6619(7) 0.011(3) Uani 1 1 d . U . . .
O49 O 0.8114(5) 0.6356(3) 0.9753(8) 0.020(4) Uani 1 1 d . U . . .
O50 O 0.4975(5) 0.7378(4) 0.9365(9) 0.029(4) Uani 1 1 d . U . . .
O51 O 0.7724(5) 0.7085(3) 0.6798(7) 0.018(3) Uani 1 1 d . U . . .
O52 O 0.1107(5) 0.4283(3) 0.8389(8) 0.021(4) Uani 1 1 d . U . . .
O53 O 0.1691(5) 0.4164(3) 0.6203(8) 0.022(4) Uiso 1 1 d . . . . .
O54 O 0.2065(4) 0.7889(3) 0.6037(8) 0.018(3) Uani 1 1 d . U . . .
O55 O 0.1096(5) 0.3724(3) 0.8926(8) 0.022(4) Uani 1 1 d . U . . .
O56 O 0.8361(4) 0.6911(3) 0.8848(7) 0.015(3) Uiso 1 1 d . . . . .
O57 O 0.1177(5) 0.5121(3) 0.8341(8) 0.023(4) Uani 1 1 d . U . . .
O58 O 0.6900(5) 0.6461(4) 0.6689(8) 0.027(4) Uani 1 1 d . U . . .
O59 O 0.6561(5) 0.7942(4) 0.8811(8) 0.024(4) Uani 1 1 d . U . . .
O60 O 0.2276(5) 0.6667(3) 0.9577(8) 0.018(3) Uani 1 1 d . U . . .
O61 O 0.5506(4) 0.7115(3) 0.6540(8) 0.019(4) Uani 1 1 d . U . . .
O62 O 0.7640(4) 0.6591(3) 0.8883(7) 0.013(3) Uani 1 1 d . U . . .
O63 O 0.0624(5) 0.5462(3) 0.7756(8) 0.022(4) Uani 1 1 d . U . . .
O64 O 0.1341(5) 0.6165(3) 0.6258(8) 0.024(4) Uani 1 1 d . U . . .
O65 O 0.1758(5) 0.5452(3) 0.5601(8) 0.017(3) Uani 1 1 d . U . . .
O66 O 0.5858(5) 0.7982(3) 0.8175(8) 0.023(4) Uani 1 1 d . U . . .
O67 O 0.4777(5) 0.7982(3) 0.8166(8) 0.021(4) Uani 1 1 d . U . . .
O68 O 0.4319(5) 0.7462(4) 0.9410(8) 0.026(4) Uani 1 1 d . U . . .
O69 O 0.7553(4) 0.6027(3) 0.8305(7) 0.016(3) Uiso 1 1 d . . . . .
O70 O 0.7430(4) 0.7588(3) 0.6247(7) 0.014(3) Uiso 1 1 d . . . . .
O71 O 0.1251(4) 0.7159(3) 0.7561(8) 0.019(3) Uani 1 1 d . U . . .
O72 O 0.3875(5) 0.7294(4) 0.8387(10) 0.033(4) Uani 1 1 d . U . . .
O73 O 0.3697(5) 0.8200(3) 0.8036(7) 0.018(3) Uani 1 1 d . U . . .
O74 O 0.1389(5) 0.6633(4) 0.6999(9) 0.027(4) Uani 1 1 d . U . . .
O75 O 0.7352(5) 0.6784(4) 0.5063(7) 0.021(4) Uani 1 1 d . U . . .
O76 O 0.5978(5) 0.6602(4) 1.0145(9) 0.026(4) Uani 1 1 d . U . . .
O77 O 0.5309(4) 0.8376(3) 0.8619(7) 0.016(3) Uani 1 1 d . U . . .
O78 O 0.1394(5) 0.4735(3) 0.6323(8) 0.023(4) Uani 1 1 d . U . . .
O79 O 0.1164(5) 0.7228(4) 0.8865(8) 0.027(4) Uani 1 1 d . U . . .
O80 O 0.1067(4) 0.4292(3) 0.6910(8) 0.016(3) Uani 1 1 d . U . . .
O81 O 0.2466(5) 0.7412(3) 0.8807(8) 0.019(3) Uiso 1 1 d . . . . .
O82 O 0.6916(5) 0.6472(4) 0.8440(10) 0.033(4) Uani 1 1 d . U . . .
O83 O 0.7471(5) 0.5963(3) 0.7027(8) 0.017(3) Uiso 1 1 d . . . . .
O84 O 0.1935(4) 0.6961(3) 0.8872(7) 0.017(3) Uiso 1 1 d . . . . .
O85 O 0.1362(4) 0.5555(3) 0.7674(7) 0.014(3) Uani 1 1 d . U . . .
O86 O 0.5257(5) 0.7676(3) 0.7389(7) 0.021(4) Uani 1 1 d . U . . .
O87 O 0.2178(5) 0.7973(4) 0.8636(8) 0.022(4) Uani 1 1 d . U . . .
O88 O 0.2826(6) 0.7092(4) 0.9798(9) 0.034(4) Uani 1 1 d . U . . .
O89 O 0.4194(4) 0.7852(3) 0.8682(7) 0.016(3) Uani 1 1 d . U . . .
O90 O 0.6039(4) 0.7035(3) 0.5540(7) 0.016(3) Uiso 1 1 d . . . . .
O91 O 0.2767(4) 0.7645(4) 0.5146(8) 0.022(4) Uani 1 1 d . U . . .
O92 O 0.0865(5) 0.5934(4) 0.8487(8) 0.022(4) Uani 1 1 d . U . . .
O93 O 0.5606(5) 0.7054(4) 0.9576(9) 0.033(4) Uani 1 1 d . U . . .
O94 O 0.3730(5) 0.8152(3) 0.6506(7) 0.019(3) Uani 1 1 d . U . . .
O95 O 0.2053(5) 0.7074(4) 0.4936(9) 0.026(4) Uani 1 1 d . U . . .
O96 O 0.2723(5) 0.6841(4) 0.8637(8) 0.025(4) Uani 1 1 d . U . . .
O97 O 0.1476(6) 0.4462(4) 0.5120(9) 0.040(5) Uani 1 1 d . U . . .
O98 O 0.7317(5) 0.6231(3) 0.9480(8) 0.019(4) Uani 1 1 d . U . . .
O99 O 0.1185(6) 0.5843(5) 0.5151(11) 0.047(5) Uani 1 1 d . U . . .
O100 O 0.3017(6) 0.8241(4) 0.5909(9) 0.038(5) Uani 1 1 d . U . . .
O101 O 0.1087(6) 0.5124(4) 0.5487(8) 0.027(4) Uani 1 1 d . U . . .
O102 O 0.1979(5) 0.6216(4) 0.9672(9) 0.031(4) Uani 1 1 d . U . . .
O103 O 0.1840(5) 0.6897(4) 0.6167(9) 0.027(4) Uani 1 1 d . U . . .
O104 O 0.1488(4) 0.4749(3) 0.7660(8) 0.018(3) Uani 1 1 d . U . . .
O105 O 0.3399(5) 0.7272(3) 0.5288(8) 0.021(4) Uani 1 1 d . U . . .
O106 O 0.0789(5) 0.6431(4) 0.7678(9) 0.027(4) Uani 1 1 d . U . . .
O107 O 0.4182(5) 0.7779(4) 0.5890(9) 0.032(4) Uani 1 1 d . U . . .
O108 O 0.2497(6) 0.6021(4) 1.0584(10) 0.038(5) Uani 1 1 d . U . . .
O109 O 0.7041(5) 0.7009(3) 0.8960(8) 0.019(3) Uani 1 1 d . U . . .
O110 O 0.1865(5) 0.4951(3) 0.5667(8) 0.023(4) Uani 1 1 d . U . . .
O111 O 0.2082(4) 0.6419(3) 0.8326(7) 0.015(3) Uani 1 1 d . U . . .
O112 O 0.2965(6) 0.8275(4) 0.8543(10) 0.037(5) Uani 1 1 d . U . . .
O113 O 0.1465(5) 0.6200(3) 0.8986(8) 0.018(3) Uani 1 1 d . U . . .
O114 O 0.7358(6) 0.6763(4) 1.0095(9) 0.036(5) Uani 1 1 d . U . . .
O115 O 0.4139(5) 0.7295(4) 0.4987(8) 0.026(4) Uani 1 1 d . U . . .
O116 O 0.0754(5) 0.4705(4) 0.7707(8) 0.025(4) Uani 1 1 d . U . . .
O117 O 0.3185(5) 0.7154(3) 0.7906(7) 0.018(3) Uani 1 1 d . U . . .
O118 O 0.1512(5) 0.4690(3) 0.9021(8) 0.020(4) Uani 1 1 d . U . . .
O119 O 0.6790(5) 0.6060(3) 1.0377(8) 0.023(4) Uani 1 1 d . U . . .
O120 O 0.4428(5) 0.8357(4) 0.5959(10) 0.035(5) Uani 1 1 d . U . . .
O121 O 0.5861(5) 0.7956(4) 0.6676(8) 0.023(4) Uani 1 1 d . U . . .
O122 O 0.5686(5) 0.6664(4) 0.4719(9) 0.027(4) Uani 1 1 d . U . . .
O123 O 0.3563(5) 0.7327(4) 0.9599(9) 0.032(4) Uani 1 1 d . U . . .
O124 O 0.0435(5) 0.5448(4) 0.6468(8) 0.030(4) Uani 1 1 d . U . . .
O125 O 0.0587(6) 0.5423(4) 0.9071(10) 0.039(5) Uani 1 1 d . U . . .
O126 O 0.2952(6) 0.3622(4) 0.4177(10) 0.036(5) Uani 1 1 d . U . . .
O127 O 0.5427(5) 0.7171(4) 0.8376(9) 0.025(4) Uani 1 1 d . U . . .
O128 O 0.1472(5) 0.6702(4) 0.9745(10) 0.035(5) Uani 1 1 d . U . . .
O129 O 0.3448(6) 0.6687(5) 0.5709(10) 0.044(5) Uani 1 1 d . U . . .
O130 O 0.2243(6) 0.4440(4) 0.5397(10) 0.041(5) Uani 1 1 d . U . . .
O131 O 0.1981(5) 0.5205(4) 0.8166(9) 0.031(4) Uani 1 1 d . U . . .
O132 O 0.5363(5) 0.7656(4) 0.6006(9) 0.030(4) Uani 1 1 d . U . . .
O133 O 0.0724(5) 0.6480(4) 0.8983(8) 0.026(4) Uani 1 1 d . U . . .
O134 O 0.0696(5) 0.4736(4) 0.9040(9) 0.028(4) Uani 1 1 d . U . . .
O135 O 0.4737(5) 0.7978(4) 0.9515(8) 0.024(4) Uani 1 1 d . U . . .
O136 O 0.2324(5) 0.6553(4) 0.5374(9) 0.028(4) Uani 1 1 d . U . . .
O137 O 0.1552(7) 0.4349(5) 1.0113(9) 0.044(5) Uani 1 1 d . U . . .
O138 O 0.3038(6) 0.7059(4) 0.4151(9) 0.036(5) Uani 1 1 d . U . . .
O139 O 0.4689(5) 0.7289(4) 0.6875(9) 0.029(4) Uani 1 1 d . U . . .
O140 O 0.2144(7) 0.6555(5) 1.0885(11) 0.052(6) Uani 1 1 d . U . . .
O141 O 0.2176(5) 0.4603(4) 0.6636(9) 0.030(4) Uani 1 1 d . U . . .
O142 O 0.4673(4) 0.7419(3) 0.8140(7) 0.007(3) Uiso 1 1 d . . . . .
O143 O 0.3764(5) 0.7895(4) 0.9830(9) 0.032(4) Uani 1 1 d . U . . .
O144 O 0.3460(6) 0.4199(4) 0.5238(10) 0.036(5) Uani 1 1 d . U . . .
O145 O 0.5652(6) 0.7639(5) 0.9935(9) 0.041(5) Uani 1 1 d . U . . .
O146 O 0.3399(4) 0.7771(3) 0.8717(8) 0.019(3) Uani 1 1 d . U . . .
O147 O 0.6227(5) 0.6877(4) 0.8086(8) 0.021(4) Uani 1 1 d . U . . .
O148 O 0.2234(6) 0.4586(4) 0.8656(9) 0.032(4) Uani 1 1 d . U . . .
O149 O 0.3012(5) 0.6523(4) 0.4735(9) 0.032(4) Uani 1 1 d . U . . .
O150 O 0.2144(5) 0.4731(3) 0.9910(8) 0.026(4) Uani 1 1 d . U . . .
O151 O 0.7028(4) 0.6270(3) 0.5484(7) 0.015(3) Uani 1 1 d . U . . .
O152 O 0.3009(7) 0.4543(5) 0.5560(12) 0.055(6) Uani 1 1 d . U . . .
O153 O 0.2749(5) 0.4165(4) 0.4674(9) 0.033(4) Uani 1 1 d . U . . .
O154 O 0.5910(5) 0.6450(4) 0.5820(9) 0.031(4) Uani 1 1 d . U . . .
O155 O 0.7302(5) 0.5593(4) 1.0560(8) 0.028(4) Uani 1 1 d . U . . .
O156 O 0.2584(5) 0.6749(4) 0.6519(9) 0.030(4) Uani 1 1 d . U . . .
O157 O 0.1137(5) 0.3733(4) 0.6318(9) 0.033(4) Uani 1 1 d . U . . .
O158 O 0.4921(5) 0.6849(4) 1.0052(9) 0.033(4) Uani 1 1 d . U . . .
O159 O 0.5306(5) 0.8276(4) 0.6007(8) 0.025(4) Uani 1 1 d . U . . .
O160 O 0.4316(6) 0.6627(5) 0.3824(10) 0.043(5) Uani 1 1 d . U . . .
O161 O 0.1809(5) 0.5195(3) 0.6903(8) 0.022(4) Uani 1 1 d . U . . .
O162 O 0.5311(5) 0.8234(3) 0.7331(8) 0.020(4) Uani 1 1 d . U . . .
O163 O 0.5491(5) 0.7171(4) 0.3987(9) 0.031(4) Uani 1 1 d . U . . .
O164 O 0.4752(5) 0.7076(3) 0.4338(8) 0.023(4) Uani 1 1 d . U . . .
O165 O 0.6678(6) 0.6543(5) 0.9629(11) 0.049(6) Uani 1 1 d . U . . .
O166 O 0.1321(6) 0.5920(5) 1.0171(10) 0.045(5) Uani 1 1 d . U . . .
O167 O 0.1086(5) 0.7109(4) 0.6270(8) 0.024(4) Uani 1 1 d . U . . .
O168 O 0.6356(5) 0.6895(4) 0.4378(8) 0.025(4) Uani 1 1 d . U . . .
O169 O 0.3723(6) 0.6820(5) 0.4514(10) 0.039(5) Uani 1 1 d . U . . .
O170 O 0.8350(5) 0.6814(4) 0.6237(8) 0.025(4) Uani 1 1 d . U . . .
O171 O 0.5271(6) 0.6361(4) 1.0525(10) 0.037(5) Uani 1 1 d . U . . .
O172 O 0.1970(5) 0.5822(3) 0.6579(9) 0.029(4) Uani 1 1 d . U . . .
O173 O 0.1252(5) 0.5551(3) 0.6325(8) 0.019(4) Uani 1 1 d . U . . .
O174 O 0.3735(6) 0.7800(4) 0.4819(9) 0.038(5) Uani 1 1 d . U . . .
O175 O 0.4602(6) 0.7335(5) 1.0585(10) 0.048(6) Uani 1 1 d . U . . .
O176 O 0.7524(5) 0.6178(4) 1.0747(8) 0.028(4) Uani 1 1 d . U . . .
O177 O 0.4347(5) 0.6726(4) 0.5176(9) 0.028(4) Uani 1 1 d . U . . .
O178 O 0.2731(7) 0.6102(5) 0.5969(12) 0.055(6) Uani 1 1 d . U . . .
O179 O 0.4143(5) 0.6942(5) 1.0037(10) 0.039(5) Uani 1 1 d . U . . .
O180 O 0.3939(5) 0.7242(4) 0.6254(10) 0.031(4) Uani 1 1 d . U . . .
O181 O 0.2024(5) 0.5634(4) 0.9922(9) 0.032(4) Uani 1 1 d . U . . .
O182 O 0.5179(5) 0.6645(4) 0.3716(9) 0.028(4) Uani 1 1 d . U . . .
O183 O 0.2907(6) 0.7794(4) 0.9937(11) 0.045(5) Uani 1 1 d . U . . .
O184 O 0.6364(5) 0.6325(4) 0.4834(9) 0.028(4) Uani 1 1 d . U . . .
O185 O 0.0573(5) 0.4698(3) 0.6432(9) 0.025(4) Uani 1 1 d . U . . .
O186 O 0.2134(5) 0.6344(3) 0.7058(8) 0.020(4) Uani 1 1 d . U . . .
O187 O 0.1363(5) 0.5598(4) 0.9096(9) 0.029(4) Uani 1 1 d . U . . .
O188 O 0.2087(6) 0.7253(4) 0.9981(9) 0.038(5) Uani 1 1 d . U . . .
O189 O 0.6938(5) 0.5682(4) 0.9407(10) 0.036(5) Uani 1 1 d . U . . .
O190 O 0.3468(6) 0.6687(5) 0.9278(10) 0.041(5) Uani 1 1 d . U . . .
O191 O 0.2578(6) 0.4964(4) 0.5066(11) 0.044(5) Uani 1 1 d . U . . .
O192 O 0.4960(5) 0.6588(4) 0.5018(9) 0.029(4) Uani 1 1 d . U . . .
O193 O 0.6185(7) 0.6093(5) 0.9532(12) 0.055(6) Uani 1 1 d . U . . .
O194 O 0.3075(7) 0.4686(4) 0.4253(11) 0.047(5) Uani 1 1 d . U . . .
O195 O 0.2045(5) 0.5811(4) 0.8660(10) 0.035(5) Uani 1 1 d . U . . .
O196 O 0.3411(5) 0.4073(4) 0.3934(9) 0.032(4) Uani 1 1 d . U . . .
O197 O 0.1924(6) 0.6027(4) 0.5340(10) 0.035(5) Uani 1 1 d . U . . .
O198 O 0.0679(6) 0.6502(4) 0.6386(9) 0.036(5) Uani 1 1 d . U . . .
O199 O 0.5388(7) 0.6489(6) 0.9325(13) 0.062(7) Uani 1 1 d . U . . .
O200 O 0.2450(6) 0.5578(4) 0.5007(11) 0.045(5) Uani 1 1 d . U . . .
O201 O 0.4350(4) 0.8469(4) 0.8543(7) 0.019(3) Uani 1 1 d . U . . .
O202 O 0.6556(7) 0.6550(5) 1.0955(12) 0.058(6) Uani 1 1 d . U . . .
O203 O 0.5523(6) 0.6952(5) 1.0913(11) 0.052(6) Uani 1 1 d . U . . .
O204 O 0.8425(9) 0.7475(6) 0.6300(14) 0.077(8) Uani 1 1 d . U . . .
O205 O 0.1949(7) 0.5222(5) 0.4402(11) 0.053(6) Uani 1 1 d . U . . .
O207 O 0.2462(7) 0.5279(5) 0.6110(13) 0.060(6) Uani 1 1 d . U . . .
O208 O 0.2893(8) 0.4937(5) 1.0025(14) 0.069(7) Uani 1 1 d . U . A 1
O209 O 0.3238(8) 0.7411(6) 1.0900(13) 0.065(7) Uani 1 1 d . U . . .
O210 O 0.4138(7) 0.6273(5) 0.6301(11) 0.046(5) Uani 1 1 d . U . . .
O211 O 0.4084(6) 0.7188(4) 0.3668(9) 0.037(5) Uani 1 1 d . U . . .
O212 O 0.7030(9) 0.6259(6) 0.1753(14) 0.074(8) Uani 1 1 d . U . . .
O213 O 0.6035(6) 0.6080(4) 1.0767(10) 0.040(5) Uani 1 1 d . U . . .
O214 O 0.2758(6) 0.6165(5) 0.9381(11) 0.052(6) Uani 1 1 d . U . . .
O215 O 0.3619(7) 0.4726(5) 0.7437(13) 0.063(7) Uani 1 1 d . U . . .
O216 O 0.1213(7) 0.7835(5) 0.7500(12) 0.059(6) Uani 1 1 d . U . . .
O217 O 0.6451(6) 0.7403(5) 0.0104(11) 0.049(6) Uani 1 1 d . U . . .
O218 O 0.2292(7) 0.5193(5) 1.0624(13) 0.062(7) Uani 1 1 d . U . . .
O219 O 0.2713(7) 0.5566(5) 1.1342(11) 0.055(6) Uani 1 1 d . U . . .
O220 O 0.4546(6) 0.6911(5) 0.8947(10) 0.042(5) Uani 1 1 d . U . . .
O221 O 0.2323(7) 0.4590(5) 0.4120(10) 0.045(5) Uani 1 1 d . U . . .
O222 O 0.2903(7) 0.6549(5) 1.0341(12) 0.059(6) Uani 1 1 d . U . . .
O223 O 0.3181(8) 0.5877(5) 0.4874(14) 0.068(7) Uani 1 1 d . U . . .
O224 O 0.1250(6) 0.7924(5) 0.8811(10) 0.047(6) Uani 1 1 d . U . . .
O225 O 0.2831(8) 0.5566(6) 1.0066(14) 0.072(8) Uani 1 1 d . U . . .
O226 O 0.000000 0.500000 0.8073(19) 0.068(10) Uani 1 2 d S TU P . .
O227 O 0.1969(9) 0.5671(6) 1.1275(15) 0.079(8) Uani 1 1 d . U . . .
O228 O 0.3707(7) 0.6433(5) 1.0591(13) 0.058(6) Uani 1 1 d . U . . .
O229 O 0.2090(9) 0.4664(6) 1.1214(14) 0.077(8) Uani 1 1 d . U . . .
O230 O 0.3863(8) 0.6119(6) 0.4986(15) 0.077(8) Uani 1 1 d . U . . .
O231 O 0.3860(12) 0.7038(9) 1.128(2) 0.059(11) Uiso 0.6 1 d . . P . .
O232 O 0.3076(10) 0.6820(7) 1.1383(16) 0.090(9) Uani 1 1 d . U . . .
O233 O 0.2954(13) 0.4915(9) 1.116(2) 0.041(10) Uani 0.5 1 d . U P A 2
O234 O 0.2749(12) 0.4878(8) 1.1406(18) 0.029(8) Uani 0.5 1 d . U P A 1
O235 O 0.2210(10) 0.6517(7) 0.4077(16) 0.092(10) Uani 1 1 d . U . . .
O236 O 0.2099(10) 0.5887(8) 0.3963(17) 0.100(11) Uani 1 1 d . U . . .
O237 O 0.2848(10) 0.6105(8) 0.3668(16) 0.095(10) Uani 1 1 d . U . . .
O250 O 0.5719(12) 0.8236(8) 0.9767(19) 0.037(9) Uiso 0.5 1 d . . P . .
O251 O 0.8716(11) 0.6588(8) 0.4974(19) 0.017(8) Uiso 0.4 1 d . . P . .
O252 O 0.9235(18) 0.5726(13) 0.515(3) 0.084(18) Uiso 0.5 1 d . . P . .
O253 O 0.8323(15) 0.6097(12) 0.103(3) 0.044(13) Uiso 0.4 1 d . . P C 1
O254 O 0.7202(12) 0.6521(8) 0.2861(19) 0.020(9) Uiso 0.4 1 d . . P . .
O255 O 0.5302(14) 0.7547(11) 0.106(2) 0.059(13) Uiso 0.5 1 d . . P . .
O256 O 0.3482(12) 0.5879(8) 0.007(2) 0.038(10) Uiso 0.5 1 d . . P . .
O257 O 0.1362(13) 0.5124(9) 0.008(2) 0.048(11) Uiso 0.5 1 d . . P . .
O258 O 0.000000 0.500000 0.958(3) 0.076(14) Uiso 0.8 2 d S . P . .
O259 O 0.0419(14) 0.5888(11) 0.542(2) 0.038(12) Uiso 0.4 1 d . . P . .
O260 O 0.135(3) 0.6247(19) 0.403(4) 0.10(3) Uiso 0.4 1 d . . P . .
O261 O 0.1143(17) 0.6458(12) 0.249(3) 0.053(15) Uiso 0.4 1 d . . P . .
O262 O 0.1421(11) 0.8326(8) 0.6822(19) 0.036(9) Uiso 0.5 1 d . . P . .
O263 O 0.2607(15) 0.5824(11) 0.759(3) 0.062(14) Uiso 0.5 1 d . . P D 1
O264 O 0.3002(13) 0.5666(10) 0.663(2) 0.052(12) Uiso 0.5 1 d . . P . .
O265 O 0.0693(13) 0.6869(9) 0.516(2) 0.046(11) Uiso 0.5 1 d . . P . .
O266 O 0.5242(15) 0.6028(11) 0.468(3) 0.021(12) Uiso 0.3 1 d . . P . .
O267 O 0.0497(18) 0.5885(13) 0.008(3) 0.032(14) Uiso 0.3 1 d . . P . .
O270 O 0.8150(16) 0.5859(12) 0.114(3) 0.069(15) Uiso 0.5 1 d . . P E 2
O271 O 0.9180(15) 0.5863(11) 0.002(3) 0.040(12) Uiso 0.4 1 d . . P . .
O273 O 0.1260(14) 0.6392(11) 0.098(2) 0.057(13) Uiso 0.5 1 d . . P . .
O274 O 0.3631(15) 0.6185(11) 0.373(3) 0.062(14) Uiso 0.5 1 d . . P . .
O275 O 0.2686(16) 0.5895(12) 0.793(3) 0.021(12) Uiso 0.3 1 d . . P F 2
N1 N 0.3218(10) 0.4451(8) 0.6859(17) 0.071(9) Uani 1 1 d . U . . .
H1 H 0.297336 0.440889 0.681368 0.085 Uiso 1 1 calc R U . . .
N4 N 0.3111(11) 0.4757(8) 0.8408(18) 0.078(10) Uani 1 1 d . U . . .
H4A H 0.321634 0.458855 0.855976 0.117 Uiso 1 1 calc R U . . .
H4B H 0.292474 0.481925 0.868025 0.117 Uiso 1 1 calc R U . . .
H4C H 0.329584 0.489688 0.837552 0.117 Uiso 1 1 calc R U . . .
N7 N 0.4412(7) 0.6705(5) 0.6474(11) 0.034(6) Uani 1 1 d . U . . .
H7 H 0.438754 0.687882 0.664981 0.041 Uiso 1 1 calc R U . . .
C18 C 0.3943(12) 0.6634(9) 0.7679(19) 0.068(11) Uani 1 1 d . U . . .
H18A H 0.371862 0.666294 0.795528 0.102 Uiso 1 1 calc R U . . .
H18B H 0.411070 0.680582 0.770947 0.102 Uiso 1 1 calc R U . . .
H18C H 0.408282 0.645952 0.781679 0.102 Uiso 1 1 calc R U . . .
C1 C 0.3302(9) 0.4361(7) 0.5699(15) 0.043(8) Uani 1 1 d D U . . .
C2 C 0.3442(18) 0.4325(14) 0.641(2) 0.12(2) Uani 1 1 d D U . . .
H2 H 0.364424 0.448012 0.640256 0.139 Uiso 1 1 calc R U . . .
C3 C 0.3692(10) 0.4081(7) 0.6443(15) 0.043(8) Uani 1 1 d . U . . .
H3A H 0.391925 0.411543 0.616998 0.051 Uiso 1 1 calc R U . . .
H3B H 0.355907 0.390325 0.628604 0.051 Uiso 1 1 calc R U . . .
N2 N 0.4140(7) 0.4162(6) 0.7413(14) 0.082(11) Uani 1 1 d G U . . .
H2A H 0.431828 0.426726 0.722464 0.099 Uiso 1 1 calc R U . . .
C4 C 0.3813(8) 0.4038(6) 0.7113(11) 0.056(9) Uani 1 1 d G U . . .
C5 C 0.3600(7) 0.3885(6) 0.7584(15) 0.084(13) Uani 1 1 d G U . . .
H5 H 0.336717 0.378126 0.751615 0.100 Uiso 1 1 calc R U . . .
N3 N 0.3795(10) 0.3914(7) 0.8176(12) 0.097(13) Uani 1 1 d G U . . .
H3 H 0.372168 0.383971 0.854438 0.116 Uiso 1 1 calc R U . . .
C6 C 0.4129(9) 0.4085(8) 0.8070(13) 0.14(2) Uani 1 1 d G U . . .
H6 H 0.431244 0.413933 0.838423 0.163 Uiso 1 1 calc R U . . .
C7 C 0.3282(9) 0.4612(7) 0.7311(16) 0.045(8) Uani 1 1 d . U . . .
C8 C 0.2937(13) 0.4701(10) 0.775(2) 0.073(12) Uani 1 1 d . U . . .
H8 H 0.272841 0.455084 0.775947 0.087 Uiso 1 1 calc R U . . .
C9 C 0.2812(19) 0.4996(14) 0.742(3) 0.14(2) Uani 1 1 d . U . . .
H9D H 0.253423 0.502092 0.746671 0.207 Uiso 1 1 calc R U . . .
H9E H 0.287916 0.498914 0.696735 0.207 Uiso 1 1 calc R U . . .
H9F H 0.294428 0.516008 0.762598 0.207 Uiso 1 1 calc R U . . .
C10 C 0.4682(8) 0.6650(6) 0.5369(14) 0.031(6) Uani 1 1 d . U . . .
C11 C 0.4747(7) 0.6639(5) 0.6083(12) 0.020(5) Uani 1 1 d . U . . .
H11 H 0.492530 0.680578 0.616663 0.025 Uiso 1 1 calc R U . . .
C12 C 0.4975(9) 0.6375(7) 0.6260(15) 0.044(8) Uani 1 1 d . U . . .
H12A H 0.521382 0.636689 0.600484 0.053 Uiso 1 1 calc R U . . .
H12B H 0.482539 0.619501 0.617594 0.053 Uiso 1 1 calc R U . . .
C14 C 0.4934(6) 0.6228(5) 0.7503(11) 0.051(8) Uani 1 1 d G U . . .
H14 H 0.474254 0.608102 0.748180 0.061 Uiso 1 1 calc R U . . .
C13 C 0.5073(7) 0.6397(5) 0.6982(8) 0.032(6) Uani 1 1 d G U . . .
N5 N 0.5357(7) 0.6591(5) 0.7219(12) 0.079(11) Uani 1 1 d G U . . .
H5A H 0.548742 0.671960 0.699228 0.095 Uiso 1 1 calc R U . . .
C15 C 0.5394(8) 0.6543(6) 0.7886(11) 0.085(14) Uani 1 1 d G U . . .
H15 H 0.556416 0.664277 0.816625 0.102 Uiso 1 1 calc R U . . .
N6 N 0.5133(8) 0.6318(6) 0.8062(8) 0.083(11) Uani 1 1 d G U . . .
H6A H 0.510003 0.624744 0.844916 0.100 Uiso 1 1 calc R U . . .
C16 C 0.4139(8) 0.6499(6) 0.6566(13) 0.029(6) Uani 1 1 d . U . . .
C17 C 0.3812(10) 0.6596(8) 0.6992(16) 0.047(8) Uani 1 1 d . U . . .
H17 H 0.371501 0.678868 0.683276 0.056 Uiso 1 1 calc R U . . .
N8 N 0.3510(8) 0.6390(6) 0.6951(14) 0.050(7) Uani 1 1 d . U . . .
H8A H 0.349459 0.631996 0.654457 0.075 Uiso 1 1 calc R U . . .
H8B H 0.328469 0.647769 0.705769 0.075 Uiso 1 1 calc R U . . .
H8C H 0.355618 0.623888 0.722452 0.075 Uiso 1 1 calc R U . . .

loop_
_atom_site_aniso_label
_atom_site_aniso_U_11
_atom_site_aniso_U_22
_atom_site_aniso_U_33
_atom_site_aniso_U_23
_atom_site_aniso_U_13
_atom_site_aniso_U_12
Mo1 0.0316(13) 0.0241(11) 0.0199(12) -0.0011(9) -0.0047(10) 0.0033(9)
Mo2 0.0227(12) 0.0275(11) 0.0187(12) -0.0046(9) -0.0001(9) 0.0031(9)
Mo3 0.0253(12) 0.0233(10) 0.0146(11) -0.0014(8) -0.0030(9) 0.0057(8)
Mo4 0.0253(12) 0.0254(11) 0.0181(11) -0.0007(9) -0.0029(9) 0.0047(9)
Mo5 0.0228(11) 0.0230(10) 0.0218(12) -0.0047(9) -0.0012(9) 0.0030(8)
Mo6 0.0236(11) 0.0216(10) 0.0187(11) -0.0020(9) 0.0043(9) -0.0021(8)
Mo7 0.0237(12) 0.0253(11) 0.0151(11) -0.0045(9) 0.0027(9) -0.0022(8)
Mo8 0.0230(11) 0.0211(10) 0.0134(11) -0.0018(8) 0.0025(8) -0.0025(8)
Mo9 0.0263(12) 0.0203(10) 0.0182(11) -0.0017(9) 0.0008(9) -0.0006(8)
Mo10 0.0211(11) 0.0231(10) 0.0168(11) -0.0005(8) 0.0041(9) -0.0013(8)
Mo11 0.0222(11) 0.0228(10) 0.0180(11) -0.0045(9) 0.0013(9) -0.0041(8)
Mo12 0.069(2) 0.0247(13) 0.069(2) 0.0025(13) 0.0314(18) 0.0092(13)
Mo13 0.0245(11) 0.0235(10) 0.0118(10) -0.0036(8) 0.0015(8) -0.0019(8)
Mo14 0.0227(11) 0.0234(10) 0.0194(12) -0.0019(9) 0.0028(9) -0.0006(8)
Mo15 0.0282(12) 0.0227(10) 0.0217(12) 0.0005(9) -0.0048(9) -0.0007(9)
Mo16 0.0288(13) 0.0263(11) 0.0277(13) -0.0018(10) 0.0023(10) 0.0000(9)
Mo17 0.0224(11) 0.0235(10) 0.0225(12) -0.0046(9) 0.0004(9) -0.0001(8)
Mo18 0.0254(12) 0.0244(11) 0.0225(12) -0.0036(9) 0.0010(9) 0.0022(9)
Mo19 0.0344(13) 0.0270(11) 0.0143(11) -0.0020(9) -0.0018(9) 0.0107(9)
Mo20 0.0282(12) 0.0256(11) 0.0177(12) -0.0023(9) -0.0049(9) 0.0063(9)
Mo21 0.0453(17) 0.0414(15) 0.060(2) 0.0198(14) -0.0234(15) -0.0080(13)
Mo22 0.0391(14) 0.0302(11) 0.0155(12) -0.0010(9) 0.0029(10) -0.0112(10)
Mo23 0.0213(11) 0.0361(12) 0.0161(11) -0.0033(9) 0.0014(9) -0.0018(9)
Mo24 0.0272(12) 0.0273(11) 0.0252(13) -0.0005(10) 0.0013(10) 0.0028(9)
Mo25 0.0393(14) 0.0238(11) 0.0277(13) 0.0006(10) 0.0018(11) 0.0041(10)
Mo26 0.0239(11) 0.0239(10) 0.0163(11) -0.0039(9) -0.0007(9) 0.0011(8)
Mo27 0.0254(12) 0.0249(10) 0.0160(11) -0.0002(9) 0.0006(9) 0.0022(9)
Mo28 0.0325(14) 0.0278(12) 0.0310(14) 0.0034(10) 0.0077(11) 0.0035(10)
Mo29 0.0266(12) 0.0252(11) 0.0144(11) -0.0046(9) -0.0019(9) 0.0061(9)
Mo30 0.0224(12) 0.0321(12) 0.0266(13) 0.0052(10) 0.0021(10) -0.0005(9)
Mo31 0.0305(13) 0.0254(11) 0.0263(13) -0.0019(10) -0.0051(10) 0.0028(9)
Mo32 0.0271(12) 0.0248(11) 0.0183(12) -0.0004(9) 0.0036(9) 0.0005(9)
Mo33 0.0210(12) 0.0397(13) 0.0277(13) 0.0045(11) 0.0001(10) 0.0022(10)
Mo34 0.0255(12) 0.0252(11) 0.0207(12) 0.0020(9) -0.0014(9) -0.0005(9)
Mo35 0.0253(12) 0.0250(11) 0.0212(12) -0.0054(9) 0.0015(9) 0.0007(9)
Mo36 0.0256(12) 0.0286(11) 0.0219(12) 0.0000(9) -0.0014(10) -0.0003(9)
Mo37 0.0315(13) 0.0345(12) 0.0201(12) -0.0008(10) -0.0019(10) 0.0072(10)
Mo38 0.0465(15) 0.0243(11) 0.0142(11) -0.0012(9) 0.0014(10) -0.0027(10)
Mo39 0.0275(13) 0.0249(11) 0.0262(13) 0.0001(10) -0.0054(10) 0.0021(9)
Mo40 0.0278(12) 0.0272(11) 0.0183(12) 0.0023(9) 0.0010(9) 0.0013(9)
Mo41 0.0313(13) 0.0362(12) 0.0157(12) -0.0015(10) 0.0010(10) -0.0112(10)
Mo42 0.0278(13) 0.0313(12) 0.0314(14) 0.0042(10) 0.0043(10) 0.0015(10)
Mo43 0.0274(12) 0.0246(11) 0.0267(13) -0.0062(10) 0.0004(10) -0.0016(9)
Mo44 0.0321(13) 0.0340(12) 0.0273(13) -0.0109(10) -0.0010(11) 0.0065(10)
Mo45 0.0278(13) 0.0346(12) 0.0251(13) -0.0071(10) -0.0008(10) 0.0034(10)
Mo46 0.0224(12) 0.0256(11) 0.0300(13) 0.0055(10) 0.0017(10) 0.0007(9)
Mo47 0.0360(13) 0.0311(12) 0.0140(11) -0.0004(9) -0.0033(10) -0.0037(10)
Mo48 0.0276(12) 0.0284(11) 0.0148(11) -0.0031(9) -0.0020(9) 0.0052(9)
Mo49 0.0307(13) 0.0459(14) 0.0217(13) -0.0015(11) -0.0007(10) -0.0004(11)
Mo50 0.0303(13) 0.0273(11) 0.0263(13) -0.0024(10) -0.0024(10) 0.0020(9)
Mo51 0.0379(14) 0.0258(11) 0.0237(13) 0.0029(10) 0.0028(10) 0.0078(10)
Mo52 0.0300(13) 0.0466(14) 0.0254(13) -0.0082(11) -0.0033(10) 0.0065(11)
Mo53 0.0282(13) 0.0364(13) 0.0215(12) -0.0036(10) 0.0014(10) 0.0010(10)
Mo54 0.0386(14) 0.0233(11) 0.0264(13) -0.0024(10) 0.0032(10) 0.0037(9)
Mo55 0.0430(15) 0.0235(11) 0.0199(12) 0.0000(9) -0.0017(10) 0.0050(10)
Mo56 0.0264(13) 0.0417(14) 0.0295(14) 0.0072(11) -0.0018(10) 0.0012(10)
Mo57 0.0524(17) 0.0270(12) 0.0336(15) -0.0035(11) 0.0084(12) 0.0011(11)
Mo58 0.0374(15) 0.0313(12) 0.0341(15) 0.0003(11) -0.0068(12) -0.0013(10)
Mo59 0.0562(19) 0.0308(13) 0.0505(18) 0.0066(12) 0.0196(15) 0.0134(12)
Mo60 0.099(3) 0.0310(14) 0.050(2) 0.0047(13) -0.0362(19) -0.0071(15)
Mo61 0.073(4) 0.034(3) 0.037(3) -0.008(2) -0.016(3) 0.014(3)
Mo62 0.0187(19) 0.047(3) 0.032(3) 0.017(2) -0.001(2) 0.0014(17)
M61 0.043(6) 0.028(4) 0.045(6) -0.004(4) -0.002(4) -0.001(4)
M62 0.012(6) 0.052(10) 0.047(11) 0.017(7) -0.002(7) 0.002(6)
Ce1 0.0198(7) 0.0362(8) 0.0188(8) 0.0050(6) -0.0021(6) -0.0023(6)
Ce2 0.0468(10) 0.0235(7) 0.0387(10) -0.0078(7) 0.0128(8) 0.0009(7)
O5 0.011(7) 0.021(7) 0.009(7) -0.003(6) -0.004(6) 0.000(6)
O7 0.014(7) 0.016(7) 0.022(8) 0.006(6) -0.007(6) 0.000(6)
O8 0.012(7) 0.013(6) 0.011(7) -0.001(6) -0.005(6) -0.001(5)
O9 0.022(8) 0.018(7) 0.014(7) -0.008(6) -0.010(6) 0.002(6)
O10 0.013(7) 0.022(7) 0.009(7) -0.008(6) -0.001(6) -0.001(6)
O11 0.011(7) 0.014(6) 0.018(8) -0.001(6) -0.004(6) 0.002(5)
O12 0.017(8) 0.029(8) 0.018(8) 0.001(7) -0.004(6) -0.006(6)
O13 0.015(7) 0.010(6) 0.014(7) -0.009(6) -0.004(6) 0.004(5)
O14 0.018(7) 0.010(6) 0.011(7) 0.003(6) 0.007(6) 0.000(5)
O15 0.019(7) 0.019(7) 0.005(7) 0.005(6) -0.004(6) -0.004(6)
O16 0.009(7) 0.018(7) 0.015(7) 0.000(6) 0.002(6) -0.004(5)
O18 0.019(7) 0.020(7) 0.015(7) 0.005(6) 0.009(6) 0.006(6)
O19 0.022(8) 0.013(6) 0.016(7) -0.002(6) 0.006(6) 0.000(6)
O20 0.004(7) 0.027(7) 0.019(8) -0.008(6) -0.003(6) -0.005(6)
O21 0.025(8) 0.012(6) 0.014(7) -0.002(6) 0.009(6) 0.004(6)
O22 0.027(8) 0.027(8) 0.010(7) -0.002(6) 0.005(6) -0.008(6)
O23 0.024(8) 0.018(7) 0.009(7) 0.006(6) 0.003(6) 0.009(6)
O24 0.017(8) 0.018(7) 0.030(9) -0.004(7) -0.001(7) 0.004(6)
O26 0.023(8) 0.015(7) 0.006(7) 0.002(6) -0.002(6) -0.001(6)
O27 0.028(8) 0.025(7) 0.015(8) -0.005(6) 0.007(7) -0.014(6)
O28 0.026(8) 0.024(7) 0.027(8) -0.011(7) -0.013(7) 0.007(6)
O29 0.018(7) 0.015(7) 0.018(8) -0.001(6) 0.007(6) 0.002(6)
O30 0.023(8) 0.016(7) 0.004(7) 0.002(6) -0.003(6) -0.003(6)
O31 0.018(7) 0.016(7) 0.009(7) -0.001(6) 0.000(6) -0.004(6)
O32 0.021(8) 0.031(8) 0.008(7) -0.006(6) -0.001(6) 0.003(6)
O33 0.028(8) 0.021(7) 0.016(8) 0.004(6) 0.014(7) 0.006(6)
O34 0.036(9) 0.023(7) 0.018(8) -0.018(7) -0.005(7) 0.008(7)
O35 0.025(8) 0.014(7) 0.013(7) -0.004(6) 0.010(6) -0.010(6)
O36 0.025(8) 0.011(6) 0.008(7) 0.002(6) -0.008(6) 0.003(6)
O37 0.017(7) 0.026(7) 0.017(8) 0.000(6) -0.012(6) -0.002(6)
O38 0.011(7) 0.025(7) 0.012(7) -0.014(6) 0.002(6) -0.008(6)
O39 0.013(7) 0.008(6) 0.027(8) -0.008(6) -0.002(6) 0.003(5)
O40 0.035(8) 0.010(6) 0.026(8) 0.003(6) 0.001(7) 0.001(6)
O43 0.026(8) 0.036(8) 0.019(8) -0.006(7) -0.001(7) -0.006(7)
O45 0.022(8) 0.017(7) 0.018(8) 0.003(6) 0.009(6) 0.000(6)
O47 0.016(7) 0.017(7) 0.019(8) 0.000(6) -0.006(6) 0.002(6)
O48 0.016(7) 0.014(6) 0.003(7) -0.002(5) 0.005(6) -0.002(5)
O49 0.027(8) 0.019(7) 0.015(8) -0.006(6) 0.003(6) -0.001(6)
O50 0.021(8) 0.034(8) 0.032(9) 0.000(7) 0.000(7) 0.006(7)
O51 0.027(8) 0.016(7) 0.011(7) 0.008(6) 0.009(6) -0.003(6)
O52 0.019(8) 0.018(7) 0.026(8) 0.005(6) 0.006(7) -0.002(6)
O54 0.013(7) 0.020(7) 0.021(8) 0.004(6) -0.005(6) 0.006(6)
O55 0.028(8) 0.020(7) 0.018(8) -0.005(6) 0.003(7) 0.009(6)
O57 0.029(8) 0.023(7) 0.019(8) 0.008(6) -0.002(7) -0.006(6)
O58 0.025(8) 0.034(8) 0.022(8) -0.004(7) -0.003(7) 0.010(7)
O59 0.029(8) 0.024(8) 0.020(8) 0.003(7) 0.005(7) 0.001(7)
O60 0.020(8) 0.017(7) 0.016(8) 0.002(6) 0.005(6) -0.001(6)
O61 0.015(7) 0.019(7) 0.024(8) -0.004(6) 0.003(6) 0.000(6)
O62 0.011(7) 0.014(6) 0.014(7) -0.003(6) -0.002(6) 0.002(5)
O63 0.028(8) 0.013(7) 0.026(8) -0.010(6) 0.008(7) 0.003(6)
O64 0.032(9) 0.016(7) 0.025(8) 0.003(6) -0.007(7) 0.002(6)
O65 0.020(8) 0.014(7) 0.018(8) 0.001(6) 0.002(6) 0.008(6)
O66 0.036(9) 0.014(7) 0.020(8) 0.003(6) 0.002(7) 0.002(6)
O67 0.024(8) 0.025(7) 0.013(8) 0.004(6) 0.003(6) -0.009(6)
O68 0.028(8) 0.038(8) 0.014(8) 0.009(7) -0.007(7) -0.008(7)
O71 0.014(7) 0.025(7) 0.018(8) -0.011(6) 0.005(6) 0.008(6)
O72 0.027(9) 0.032(8) 0.040(10) -0.009(8) -0.009(8) 0.000(7)
O73 0.035(8) 0.014(7) 0.004(7) -0.004(6) -0.001(6) 0.000(6)
O74 0.020(8) 0.026(8) 0.035(9) -0.003(7) -0.008(7) 0.009(6)
O75 0.030(8) 0.026(7) 0.008(7) 0.005(6) -0.004(6) -0.004(6)
O76 0.027(8) 0.021(7) 0.030(9) -0.004(7) -0.007(7) -0.007(6)
O77 0.019(7) 0.019(7) 0.010(7) -0.010(6) 0.002(6) 0.008(6)
O78 0.028(8) 0.014(7) 0.028(9) 0.007(6) -0.007(7) -0.004(6)
O79 0.024(8) 0.038(9) 0.019(8) -0.013(7) 0.001(7) -0.005(7)
O80 0.014(7) 0.015(7) 0.021(8) 0.003(6) -0.006(6) -0.001(6)
O82 0.034(9) 0.023(8) 0.040(10) 0.001(7) 0.001(8) 0.008(7)
O85 0.023(8) 0.017(7) 0.003(7) -0.001(6) 0.000(6) -0.007(6)
O86 0.027(8) 0.026(7) 0.009(7) -0.006(6) -0.002(6) -0.006(6)
O87 0.017(8) 0.036(8) 0.012(7) 0.007(7) 0.001(6) 0.001(6)
O88 0.048(10) 0.034(8) 0.019(8) -0.001(7) -0.005(8) 0.004(8)
O89 0.014(7) 0.020(7) 0.013(7) -0.001(6) -0.004(6) 0.002(6)
O91 0.012(7) 0.036(8) 0.017(8) -0.002(7) -0.004(6) -0.004(6)
O92 0.016(8) 0.027(7) 0.023(8) 0.004(7) 0.012(6) 0.000(6)
O93 0.019(8) 0.045(9) 0.034(9) 0.015(8) -0.003(7) 0.011(7)
O94 0.028(8) 0.017(7) 0.011(7) 0.002(6) 0.004(6) -0.002(6)
O95 0.020(8) 0.032(8) 0.026(9) 0.003(7) -0.005(7) 0.009(7)
O96 0.021(8) 0.031(8) 0.024(8) -0.012(7) 0.009(7) -0.001(7)
O97 0.049(10) 0.039(9) 0.030(9) -0.011(8) 0.001(8) 0.011(8)
O98 0.020(8) 0.013(7) 0.024(8) -0.004(6) 0.005(6) 0.010(6)
O99 0.042(10) 0.057(10) 0.042(10) -0.005(9) -0.006(9) 0.006(9)
O100 0.039(9) 0.046(9) 0.028(9) 0.012(8) 0.010(8) 0.008(8)
O101 0.050(10) 0.023(7) 0.010(8) -0.012(6) 0.000(7) 0.008(7)
O102 0.036(9) 0.023(8) 0.035(9) 0.009(7) -0.003(8) -0.013(7)
O103 0.032(9) 0.022(7) 0.027(9) -0.016(7) -0.002(7) 0.005(7)
O104 0.020(8) 0.024(7) 0.012(7) 0.009(6) -0.008(6) -0.006(6)
O105 0.021(8) 0.026(7) 0.017(8) -0.002(6) -0.013(6) 0.010(6)
O106 0.020(8) 0.024(7) 0.036(9) -0.003(7) -0.002(7) 0.000(6)
O107 0.029(9) 0.030(8) 0.037(9) 0.006(7) 0.004(7) 0.021(7)
O108 0.047(10) 0.030(8) 0.036(10) 0.009(7) -0.014(8) -0.007(8)
O109 0.019(8) 0.019(7) 0.019(8) -0.006(6) 0.006(6) 0.001(6)
O110 0.039(9) 0.012(7) 0.017(8) 0.004(6) -0.001(7) 0.003(6)
O111 0.018(7) 0.015(7) 0.010(7) 0.001(6) 0.001(6) 0.006(6)
O112 0.033(9) 0.035(9) 0.042(10) -0.005(8) 0.004(8) 0.008(7)
O113 0.023(8) 0.012(6) 0.019(8) 0.000(6) 0.003(6) -0.003(6)
O114 0.036(9) 0.044(9) 0.027(9) 0.000(8) -0.002(8) 0.021(8)
O115 0.028(8) 0.031(8) 0.018(8) -0.016(7) -0.006(7) -0.011(7)
O116 0.016(8) 0.030(8) 0.029(9) -0.005(7) 0.012(7) 0.001(6)
O117 0.019(8) 0.023(7) 0.011(7) 0.004(6) -0.003(6) 0.002(6)
O118 0.024(8) 0.015(7) 0.022(8) 0.001(6) 0.000(7) 0.001(6)
O119 0.025(8) 0.017(7) 0.028(8) -0.001(6) 0.007(7) -0.003(6)
O120 0.028(9) 0.041(9) 0.036(9) 0.006(8) 0.006(8) 0.002(7)
O121 0.027(8) 0.025(7) 0.016(8) 0.005(6) 0.003(7) 0.001(6)
O122 0.024(8) 0.025(8) 0.031(9) -0.007(7) -0.001(7) 0.000(6)
O123 0.017(8) 0.045(9) 0.035(9) -0.008(8) 0.004(7) -0.005(7)
O124 0.027(8) 0.042(9) 0.020(8) 0.001(7) -0.012(7) 0.011(7)
O125 0.043(10) 0.034(9) 0.041(10) 0.007(8) 0.012(8) 0.014(8)
O126 0.033(9) 0.040(9) 0.036(10) 0.007(8) 0.006(8) -0.002(7)
O127 0.018(8) 0.029(8) 0.029(9) -0.005(7) 0.001(7) -0.002(6)
O128 0.031(9) 0.036(9) 0.038(10) -0.002(8) -0.001(8) -0.010(7)
O129 0.039(10) 0.059(10) 0.033(10) -0.016(9) -0.002(8) 0.000(8)
O130 0.040(10) 0.046(9) 0.036(10) 0.016(8) 0.011(8) 0.009(8)
O131 0.025(8) 0.039(9) 0.028(9) -0.001(7) -0.014(7) 0.005(7)
O132 0.030(9) 0.033(8) 0.028(9) 0.004(7) 0.004(7) -0.008(7)
O133 0.035(9) 0.024(7) 0.019(8) -0.008(7) 0.005(7) 0.000(7)
O134 0.036(9) 0.023(8) 0.025(8) -0.001(7) 0.004(7) 0.004(7)
O135 0.019(8) 0.033(8) 0.020(8) 0.003(7) -0.006(6) -0.002(6)
O136 0.036(9) 0.024(8) 0.024(8) -0.004(7) 0.000(7) 0.009(7)
O137 0.056(11) 0.054(10) 0.022(9) -0.015(8) -0.002(8) 0.009(9)
O138 0.038(9) 0.049(9) 0.021(9) -0.001(8) -0.010(8) -0.002(8)
O139 0.029(8) 0.029(8) 0.029(9) -0.006(7) -0.005(7) 0.008(7)
O140 0.051(11) 0.057(10) 0.049(11) 0.006(9) -0.003(9) 0.001(9)
O141 0.026(8) 0.033(8) 0.033(9) 0.010(7) -0.011(7) 0.008(7)
O143 0.026(8) 0.046(9) 0.025(9) -0.007(8) 0.009(7) 0.000(7)
O144 0.036(9) 0.031(8) 0.040(10) 0.001(8) 0.002(8) -0.003(7)
O145 0.047(10) 0.054(10) 0.023(9) -0.006(8) -0.007(8) -0.003(8)
O146 0.012(7) 0.016(7) 0.028(8) 0.005(6) 0.003(6) -0.003(6)
O147 0.024(8) 0.026(8) 0.014(8) 0.003(6) 0.009(6) -0.009(6)
O148 0.036(9) 0.029(8) 0.031(9) 0.010(7) 0.004(8) 0.002(7)
O149 0.024(8) 0.036(8) 0.034(9) -0.002(7) -0.005(7) 0.003(7)
O150 0.036(9) 0.014(7) 0.028(9) -0.001(6) -0.007(7) 0.009(6)
O151 0.016(7) 0.014(6) 0.014(7) 0.004(6) 0.003(6) -0.001(6)
O152 0.053(11) 0.047(10) 0.065(12) -0.021(9) -0.003(10) 0.008(9)
O153 0.033(9) 0.033(8) 0.034(9) 0.011(8) 0.004(8) 0.009(7)
O154 0.033(9) 0.020(7) 0.039(9) 0.004(7) 0.005(8) -0.022(7)
O155 0.039(9) 0.022(7) 0.024(8) 0.004(7) 0.022(7) 0.007(7)
O156 0.030(9) 0.023(8) 0.037(9) -0.005(7) -0.001(8) 0.006(7)
O157 0.027(9) 0.036(9) 0.035(9) 0.004(8) -0.011(7) 0.002(7)
O158 0.032(9) 0.041(9) 0.025(9) 0.019(7) 0.003(7) 0.004(7)
O159 0.024(8) 0.026(8) 0.023(8) 0.002(7) -0.006(7) 0.003(6)
O160 0.047(10) 0.054(10) 0.029(9) -0.018(8) -0.001(8) 0.003(9)
O161 0.026(8) 0.018(7) 0.022(8) -0.001(6) 0.000(7) 0.011(6)
O162 0.027(8) 0.020(7) 0.012(7) -0.004(6) 0.010(6) 0.008(6)
O163 0.031(9) 0.037(9) 0.025(9) 0.003(7) 0.012(7) -0.002(7)
O164 0.020(8) 0.020(7) 0.028(8) -0.012(7) -0.010(7) 0.006(6)
O165 0.031(9) 0.053(10) 0.063(11) 0.011(9) 0.013(9) 0.009(8)
O166 0.050(11) 0.050(10) 0.035(10) 0.010(8) 0.007(9) -0.011(8)
O167 0.031(8) 0.022(7) 0.018(8) -0.002(6) 0.001(7) -0.016(7)
O168 0.023(8) 0.038(8) 0.014(8) -0.005(7) -0.003(6) 0.002(7)
O169 0.032(9) 0.052(10) 0.032(9) -0.009(8) -0.001(8) 0.005(8)
O170 0.029(8) 0.021(7) 0.024(8) 0.001(7) 0.005(7) 0.006(6)
O171 0.034(9) 0.037(9) 0.039(10) 0.010(8) 0.003(8) -0.008(7)
O172 0.033(9) 0.011(7) 0.043(10) 0.001(7) 0.004(8) 0.001(6)
O173 0.029(8) 0.012(7) 0.018(8) -0.003(6) -0.002(6) 0.005(6)
O174 0.046(10) 0.044(9) 0.024(9) 0.003(8) -0.003(8) -0.005(8)
O175 0.047(10) 0.057(10) 0.039(10) 0.023(9) 0.011(8) 0.011(9)
O176 0.029(8) 0.033(8) 0.021(8) -0.004(7) -0.003(7) 0.001(7)
O177 0.028(9) 0.030(8) 0.025(9) 0.009(7) 0.004(7) 0.004(7)
O178 0.051(11) 0.053(10) 0.060(12) 0.012(9) -0.002(9) 0.012(9)
O179 0.020(8) 0.052(10) 0.045(10) 0.017(8) -0.003(8) 0.002(7)
O180 0.023(8) 0.024(8) 0.047(10) -0.020(7) -0.001(7) 0.001(7)
O181 0.032(9) 0.027(8) 0.037(9) 0.004(7) -0.007(8) 0.007(7)
O182 0.028(8) 0.031(8) 0.024(8) -0.015(7) -0.001(7) 0.007(7)
O183 0.055(11) 0.028(8) 0.053(11) -0.004(8) 0.016(9) -0.002(8)
O184 0.021(8) 0.035(8) 0.028(9) -0.009(7) -0.007(7) 0.000(7)
O185 0.024(8) 0.016(7) 0.034(9) -0.001(7) -0.015(7) -0.006(6)
O186 0.027(8) 0.019(7) 0.013(7) 0.001(6) 0.006(6) -0.002(6)
O187 0.027(8) 0.029(8) 0.031(9) 0.002(7) -0.009(7) 0.007(7)
O188 0.039(9) 0.045(9) 0.030(9) -0.014(8) -0.006(8) -0.009(8)
O189 0.021(8) 0.051(10) 0.036(9) -0.011(8) 0.011(7) -0.001(7)
O190 0.028(9) 0.053(10) 0.043(10) -0.022(8) -0.004(8) 0.015(8)
O191 0.034(10) 0.044(9) 0.053(11) -0.007(9) 0.022(9) 0.001(8)
O192 0.026(8) 0.031(8) 0.029(9) -0.006(7) 0.011(7) 0.003(7)
O193 0.055(11) 0.045(10) 0.066(12) -0.001(9) -0.021(10) 0.000(9)
O194 0.059(11) 0.032(9) 0.049(11) 0.011(8) 0.032(9) 0.010(8)
O195 0.027(9) 0.033(8) 0.044(10) -0.005(8) 0.010(8) 0.006(7)
O196 0.031(9) 0.037(9) 0.029(9) 0.004(7) -0.008(7) 0.008(7)
O197 0.041(9) 0.024(8) 0.040(10) 0.009(7) 0.001(8) 0.003(7)
O198 0.041(10) 0.038(9) 0.029(9) -0.001(8) 0.001(8) 0.023(8)
O199 0.059(12) 0.064(11) 0.063(12) -0.020(10) 0.010(10) -0.006(10)
O200 0.050(10) 0.032(9) 0.051(10) -0.002(8) 0.015(9) 0.009(8)
O201 0.015(7) 0.031(8) 0.010(7) -0.008(6) 0.004(6) 0.000(6)
O202 0.060(11) 0.062(11) 0.051(11) -0.011(9) -0.012(10) 0.013(10)
O203 0.043(10) 0.065(11) 0.048(11) -0.003(9) -0.004(9) 0.013(9)
O204 0.078(13) 0.070(12) 0.081(13) -0.003(11) 0.010(11) -0.005(11)
O205 0.074(12) 0.040(9) 0.046(11) 0.001(9) 0.018(10) -0.010(9)
O207 0.061(12) 0.046(10) 0.072(12) -0.005(10) 0.009(10) -0.002(9)
O208 0.072(13) 0.049(11) 0.087(13) 0.005(10) 0.004(11) -0.002(10)
O209 0.062(12) 0.071(12) 0.062(12) -0.019(10) 0.015(10) 0.002(10)
O210 0.055(11) 0.040(10) 0.044(10) -0.012(8) -0.009(9) -0.013(8)
O211 0.041(10) 0.044(9) 0.025(9) -0.006(8) 0.001(8) 0.020(8)
O212 0.082(13) 0.071(12) 0.069(13) 0.004(11) 0.002(11) 0.008(11)
O213 0.034(9) 0.036(9) 0.048(10) 0.019(8) 0.013(8) 0.006(7)
O214 0.045(10) 0.057(10) 0.054(11) 0.017(9) 0.020(9) 0.005(9)
O215 0.063(12) 0.056(11) 0.072(12) -0.027(10) 0.011(10) -0.004(9)
O216 0.073(12) 0.052(10) 0.052(11) 0.007(9) 0.001(10) 0.017(9)
O217 0.034(10) 0.058(10) 0.053(11) -0.004(9) -0.013(9) -0.015(8)
O218 0.063(12) 0.055(11) 0.066(12) -0.004(10) -0.024(10) 0.013(9)
O219 0.067(12) 0.050(10) 0.048(11) 0.003(9) -0.023(10) -0.007(9)
O220 0.041(10) 0.043(9) 0.041(10) -0.004(8) 0.014(8) 0.006(8)
O221 0.057(11) 0.045(10) 0.034(10) 0.007(8) -0.011(9) 0.015(9)
O222 0.056(11) 0.052(10) 0.069(12) 0.013(10) -0.023(10) -0.023(9)
O223 0.064(12) 0.050(11) 0.089(13) 0.001(10) 0.017(11) 0.022(10)
O224 0.043(10) 0.056(10) 0.041(10) 0.000(9) 0.017(9) -0.015(9)
O225 0.075(13) 0.073(12) 0.068(13) 0.007(11) -0.012(11) -0.005(11)
O226 0.062(15) 0.067(15) 0.074(15) 0.000 0.000 0.000(12)
O227 0.095(14) 0.061(12) 0.082(14) -0.026(11) 0.019(11) 0.015(11)
O228 0.048(11) 0.055(11) 0.071(12) 0.011(10) -0.006(10) 0.015(9)
O229 0.077(13) 0.077(13) 0.077(13) -0.004(11) 0.028(11) 0.019(11)
O230 0.061(12) 0.082(13) 0.090(14) -0.023(11) 0.008(11) 0.006(10)
O232 0.101(15) 0.081(13) 0.089(14) 0.015(11) 0.030(12) -0.017(12)
O233 0.036(15) 0.034(14) 0.053(16) 0.003(12) -0.005(13) 0.006(12)
O234 0.038(14) 0.026(13) 0.023(13) 0.004(11) -0.001(12) 0.005(11)
O235 0.098(15) 0.099(14) 0.078(14) 0.005(12) 0.006(12) 0.013(12)
O236 0.112(16) 0.097(15) 0.089(15) -0.002(12) -0.008(12) -0.019(12)
O237 0.092(15) 0.110(15) 0.083(14) -0.032(12) 0.009(12) 0.005(12)
N1 0.065(14) 0.075(14) 0.073(15) -0.009(12) 0.011(12) -0.009(11)
N4 0.083(15) 0.070(14) 0.081(15) 0.002(12) 0.007(12) 0.003(12)
N7 0.043(11) 0.036(10) 0.023(10) -0.004(8) 0.006(9) -0.008(9)
C18 0.062(15) 0.075(16) 0.066(16) 0.005(12) -0.004(12) 0.000(12)
C1 0.044(13) 0.040(12) 0.046(13) 0.003(11) 0.009(11) -0.010(10)
C2 0.11(2) 0.12(2) 0.12(2) -0.012(14) 0.001(14) 0.015(14)
C3 0.047(13) 0.042(12) 0.038(13) 0.004(10) -0.002(11) -0.006(10)
N2 0.085(15) 0.086(15) 0.076(15) 0.018(12) 0.004(12) -0.015(12)
C4 0.060(14) 0.055(14) 0.053(14) 0.007(11) -0.008(12) -0.002(11)
C5 0.087(18) 0.085(17) 0.079(18) 0.013(13) -0.006(13) 0.000(13)
N3 0.101(17) 0.096(17) 0.094(17) 0.016(13) -0.007(13) 0.000(13)
C6 0.13(3) 0.14(3) 0.14(3) -0.009(14) -0.007(14) 0.000(14)
C7 0.039(12) 0.056(13) 0.039(13) -0.012(11) -0.003(11) 0.001(10)
C8 0.075(16) 0.075(16) 0.068(16) 0.007(13) 0.005(13) 0.016(12)
C9 0.14(3) 0.14(3) 0.14(3) -0.002(14) 0.003(14) 0.004(14)
C10 0.029(11) 0.027(10) 0.036(12) -0.009(9) 0.004(10) -0.010(9)
C11 0.019(10) 0.020(9) 0.023(10) 0.000(8) 0.010(8) 0.006(8)
C12 0.040(13) 0.052(13) 0.041(13) 0.014(11) -0.002(11) -0.001(10)
C14 0.050(13) 0.057(13) 0.046(14) 0.012(11) -0.006(11) 0.001(11)
C13 0.038(12) 0.031(11) 0.026(11) -0.001(9) -0.003(10) -0.003(9)
N5 0.091(16) 0.074(15) 0.073(15) 0.005(12) -0.011(12) -0.002(12)
C15 0.093(18) 0.080(17) 0.082(18) -0.005(13) -0.013(13) -0.003(13)
N6 0.094(16) 0.081(15) 0.075(15) -0.015(12) 0.005(12) -0.014(12)
C16 0.032(11) 0.027(10) 0.027(11) 0.003(9) 0.000(9) -0.004(9)
C17 0.049(13) 0.050(13) 0.041(13) 0.000(11) 0.004(11) -0.013(11)
N8 0.056(12) 0.049(11) 0.045(12) -0.011(10) 0.014(10) -0.005(10)

loop_
_atom_type_symbol
_atom_type_description
_atom_type_scat_dispersion_real
_atom_type_scat_dispersion_imag
_atom_type_scat_source
Mo Mo -1.6832 0.6857 'International Tables Vol C Tables 4.2.6.8 and 6.1.1.4'
Ce Ce -0.2486 2.6331 'International Tables Vol C Tables 4.2.6.8 and 6.1.1.4'
O O 0.0106 0.0060 'International Tables Vol C Tables 4.2.6.8 and 6.1.1.4'
N N 0.0061 0.0033 'International Tables Vol C Tables 4.2.6.8 and 6.1.1.4'
C C 0.0033 0.0016 'International Tables Vol C Tables 4.2.6.8 and 6.1.1.4'
Na Na 0.0362 0.0249 'International Tables Vol C Tables 4.2.6.8 and 6.1.1.4'
H H 0.0000 0.0000 'International Tables Vol C Tables 4.2.6.8 and 6.1.1.4'

loop_
_geom_angle_atom_site_label_1
_geom_angle_atom_site_label_2
_geom_angle_atom_site_label_3
_geom_angle
_geom_angle_site_symmetry_1
_geom_angle_site_symmetry_3
_geom_angle_publ_flag
O198 Mo1 O43 104.2(9) . . ?
O198 Mo1 O106 99.0(8) . . ?
O43 Mo1 O106 91.8(7) . . ?
O198 Mo1 O64 100.8(8) . . ?
O43 Mo1 O64 86.3(7) . . ?
O106 Mo1 O64 160.0(7) . . ?
O198 Mo1 O74 100.7(9) . . ?
O43 Mo1 O74 154.8(7) . . ?
O106 Mo1 O74 87.7(7) . . ?
O64 Mo1 O74 85.7(7) . . ?
O198 Mo1 O38 167.8(8) . . ?
O43 Mo1 O38 85.9(7) . . ?
O106 Mo1 O38 73.4(6) . . ?
O64 Mo1 O38 86.5(6) . . ?
O74 Mo1 O38 69.8(6) . . ?
O79 Mo2 O47 101.8(8) . . ?
O79 Mo2 O71 101.2(8) . . ?
O47 Mo2 O71 94.9(7) . . ?
O79 Mo2 O84 105.6(8) . . ?
O47 Mo2 O84 87.9(7) . . ?
O71 Mo2 O84 151.9(6) . . ?
O79 Mo2 O24 97.1(8) . . ?
O47 Mo2 O24 155.9(7) . . ?
O71 Mo2 O24 95.9(7) . . ?
O84 Mo2 O24 72.7(6) . . ?
O79 Mo2 O34 170.4(7) . . ?
O47 Mo2 O34 86.6(7) . . ?
O71 Mo2 O34 73.0(6) . . ?
O84 Mo2 O34 79.2(6) . . ?
O24 Mo2 O34 76.2(6) . . ?
O54 Mo3 O36 103.6(7) . . ?
O54 Mo3 O2 101.8(7) . . ?
O36 Mo3 O2 93.9(6) . . ?
O54 Mo3 O18 103.3(7) . . ?
O36 Mo3 O18 89.8(6) . . ?
O2 Mo3 O18 152.9(6) . . ?
O54 Mo3 O1 95.0(7) . . ?
O36 Mo3 O1 157.9(6) . . ?
O2 Mo3 O1 93.7(6) . . ?
O18 Mo3 O1 74.2(6) . . ?
O54 Mo3 O42 170.3(7) . . ?
O36 Mo3 O42 85.6(6) . . ?
O2 Mo3 O42 73.9(6) . . ?
O18 Mo3 O42 79.7(6) . . ?
O1 Mo3 O42 76.8(6) . . ?
O100 Mo4 O94 103.5(8) . . ?
O100 Mo4 O39 103.3(8) . . ?
O94 Mo4 O39 95.9(7) . . ?
O100 Mo4 O28 101.3(9) . . ?
O94 Mo4 O28 90.3(7) . . ?
O39 Mo4 O28 152.4(7) . . ?
O100 Mo4 O1 96.1(8) . . ?
O94 Mo4 O1 155.7(6) . . ?
O39 Mo4 O1 93.3(6) . . ?
O28 Mo4 O1 71.8(7) . . ?
O100 Mo4 O8 172.1(8) . . ?
O94 Mo4 O8 84.2(6) . . ?
O39 Mo4 O8 74.1(6) . . ?
O28 Mo4 O8 79.9(6) . . ?
O1 Mo4 O8 76.8(5) . . ?
O112 Mo5 O73 104.3(8) . . ?
O112 Mo5 O39 100.7(8) . . ?
O73 Mo5 O39 92.4(7) . . ?
O112 Mo5 O19 100.7(8) . . ?
O73 Mo5 O19 154.4(6) . . ?
O39 Mo5 O19 87.6(6) . . ?
O112 Mo5 O146 100.1(9) . . ?
O73 Mo5 O146 87.0(6) . . ?
O39 Mo5 O146 158.7(6) . . ?
O19 Mo5 O146 83.9(6) . . ?
O112 Mo5 O8 168.7(8) . . ?
O73 Mo5 O8 85.8(6) . . ?
O39 Mo5 O8 73.4(5) . . ?
O19 Mo5 O8 69.7(6) . . ?
O146 Mo5 O8 85.3(6) . . ?
O33 Mo6 O121 102.5(8) . . ?
O33 Mo6 O3 102.6(7) . . ?
O121 Mo6 O3 100.0(7) . . ?
O33 Mo6 O15 103.9(7) . . ?
O121 Mo6 O15 87.4(7) . . ?
O3 Mo6 O15 150.2(6) . . ?
O33 Mo6 O6 95.9(7) . . ?
O121 Mo6 O6 154.7(6) . . ?
O3 Mo6 O6 92.7(6) . . ?
O15 Mo6 O6 71.2(6) . . ?
O33 Mo6 O21 168.7(7) . . ?
O121 Mo6 O21 88.4(6) . . ?
O3 Mo6 O21 72.3(6) . . ?
O15 Mo6 O21 79.1(6) . . ?
O6 Mo6 O21 74.6(5) . . ?
O59 Mo7 O66 103.2(8) . . ?
O59 Mo7 O3 98.9(7) . . ?
O66 Mo7 O3 88.8(6) . . ?
O59 Mo7 O12 104.3(8) . . ?
O66 Mo7 O12 87.9(7) . . ?
O3 Mo7 O12 156.7(6) . . ?
O59 Mo7 O7 98.0(8) . . ?
O66 Mo7 O7 158.8(7) . . ?
O3 Mo7 O7 88.1(6) . . ?
O12 Mo7 O7 86.7(7) . . ?
O59 Mo7 O21 167.2(7) . . ?
O66 Mo7 O21 88.2(6) . . ?
O3 Mo7 O21 75.2(6) . . ?
O12 Mo7 O21 81.7(6) . . ?
O7 Mo7 O21 70.8(6) . . ?
O70 Mo8 O51 102.3(7) . . ?
O70 Mo8 O16 101.8(7) . . ?
O51 Mo8 O16 98.4(7) . . ?
O70 Mo8 O14 105.5(7) . . ?
O51 Mo8 O14 87.4(7) . . ?
O16 Mo8 O14 150.2(6) . . ?
O70 Mo8 O6 95.3(7) . . ?
O51 Mo8 O6 156.6(6) . . ?
O16 Mo8 O6 93.0(6) . . ?
O14 Mo8 O6 72.9(6) . . ?
O70 Mo8 O27 167.9(7) . . ?
O51 Mo8 O27 89.3(6) . . ?
O16 Mo8 O27 72.7(6) . . ?
O14 Mo8 O27 78.2(6) . . ?
O6 Mo8 O27 74.6(6) . . ?
O58 Mo9 O151 103.9(8) . . ?
O58 Mo9 O45 101.2(8) . . ?
O151 Mo9 O45 105.1(7) . . ?
O58 Mo9 O13 98.4(7) . . ?
O151 Mo9 O13 88.2(6) . . ?
O45 Mo9 O13 152.8(6) . . ?
O58 Mo9 O14 94.8(7) . . ?
O151 Mo9 O14 152.8(6) . . ?
O45 Mo9 O14 90.2(6) . . ?
O13 Mo9 O14 69.4(6) . . ?
O58 Mo9 O75 174.3(7) . . ?
O151 Mo9 O75 81.6(6) . . ?
O45 Mo9 O75 78.8(6) . . ?
O13 Mo9 O75 79.9(6) . . ?
O14 Mo9 O75 79.5(6) . . ?
O170 Mo10 O51 101.9(7) . . ?
O170 Mo10 O17 99.3(8) . . ?
O51 Mo10 O17 88.8(6) . . ?
O170 Mo10 O45 102.3(8) . . ?
O51 Mo10 O45 86.8(7) . . ?
O17 Mo10 O45 158.4(6) . . ?
O170 Mo10 O35 98.3(7) . . ?
O51 Mo10 O35 159.7(6) . . ?
O17 Mo10 O35 90.1(6) . . ?
O45 Mo10 O35 86.9(6) . . ?
O170 Mo10 O44 167.9(7) . . ?
O51 Mo10 O44 89.3(6) . . ?
O17 Mo10 O44 76.1(6) . . ?
O45 Mo10 O44 82.8(6) . . ?
O35 Mo10 O44 70.8(6) . . ?
O56 Mo11 O5 102.0(7) . . ?
O56 Mo11 O17 102.1(7) . . ?
O5 Mo11 O17 97.9(6) . . ?
O56 Mo11 O62 105.0(7) . . ?
O5 Mo11 O62 87.1(6) . . ?
O17 Mo11 O62 150.8(6) . . ?
O56 Mo11 O4 96.3(6) . . ?
O5 Mo11 O4 155.1(6) . . ?
O17 Mo11 O4 94.5(6) . . ?
O62 Mo11 O4 71.8(6) . . ?
O56 Mo11 O44 169.3(6) . . ?
O5 Mo11 O44 88.6(6) . . ?
O17 Mo11 O44 74.2(6) . . ?
O62 Mo11 O44 77.3(6) . . ?
O4 Mo11 O44 74.2(5) . . ?
O200 Mo12 O191 106.6(10) . . ?
O200 Mo12 O205 97.2(10) . . ?
O191 Mo12 O205 99.3(10) . . ?
O200 Mo12 O65 95.3(8) . . ?
O191 Mo12 O65 154.6(8) . . ?
O205 Mo12 O65 90.4(9) . . ?
O200 Mo12 O207 88.7(10) . . ?
O191 Mo12 O207 83.6(10) . . ?
O205 Mo12 O207 172.3(10) . . ?
O65 Mo12 O207 84.2(8) . . ?
O200 Mo12 O110 159.9(8) . . ?
O191 Mo12 O110 88.5(8) . . ?
O205 Mo12 O110 93.1(8) . . ?
O65 Mo12 O110 67.3(6) . . ?
O207 Mo12 O110 79.8(8) . . ?
O41 Mo13 O5 102.7(7) . . ?
O41 Mo13 O16 97.7(7) . . ?
O5 Mo13 O16 89.7(6) . . ?
O41 Mo13 O109 100.7(7) . . ?
O5 Mo13 O109 87.2(6) . . ?
O16 Mo13 O109 161.6(6) . . ?
O41 Mo13 O7 97.7(7) . . ?
O5 Mo13 O7 159.5(6) . . ?
O16 Mo13 O7 88.8(6) . . ?
O109 Mo13 O7 87.7(6) . . ?
O41 Mo13 O27 166.9(7) . . ?
O5 Mo13 O27 88.1(6) . . ?
O16 Mo13 O27 74.8(6) . . ?
O109 Mo13 O27 86.9(6) . . ?
O7 Mo13 O27 71.7(6) . . ?
O61 Mo14 O31 105.5(7) . . ?
O61 Mo14 O132 101.0(8) . . ?
O31 Mo14 O132 106.3(8) . . ?
O61 Mo14 O90 96.3(7) . . ?
O31 Mo14 O90 87.7(7) . . ?
O132 Mo14 O90 153.7(7) . . ?
O61 Mo14 O15 93.7(7) . . ?
O31 Mo14 O15 151.2(7) . . ?
O132 Mo14 O15 90.5(7) . . ?
O90 Mo14 O15 68.6(6) . . ?
O61 Mo14 O22 169.4(7) . . ?
O31 Mo14 O22 83.4(6) . . ?
O132 Mo14 O22 81.6(7) . . ?
O90 Mo14 O22 78.0(6) . . ?
O15 Mo14 O22 75.9(6) . . ?
O157 Mo15 O53 101.8(9) . . ?
O157 Mo15 O40 97.3(9) . . ?
O53 Mo15 O40 160.7(7) . . ?
O157 Mo15 O80 104.6(8) . . ?
O53 Mo15 O80 88.0(7) . . ?
O40 Mo15 O80 89.6(7) . . ?
O157 Mo15 O35 99.0(8) . 2_665 ?
O53 Mo15 O35 86.5(7) . 2_665 ?
O40 Mo15 O35 88.1(7) . 2_665 ?
O80 Mo15 O35 156.4(6) . 2_665 ?
O157 Mo15 O11 166.2(7) . . ?
O53 Mo15 O11 85.8(6) . . ?
O40 Mo15 O11 74.9(6) . . ?
O80 Mo15 O11 86.9(6) . . ?
O35 Mo15 O11 69.8(5) 2_665 . ?
O125 Mo16 O92 102.2(8) . . ?
O125 Mo16 O63 99.1(9) . . ?
O92 Mo16 O63 92.5(7) . . ?
O125 Mo16 O187 100.0(9) . . ?
O92 Mo16 O187 85.4(7) . . ?
O63 Mo16 O187 160.7(8) . . ?
O125 Mo16 O57 101.5(8) . . ?
O92 Mo16 O57 156.0(7) . . ?
O63 Mo16 O57 87.8(7) . . ?
O187 Mo16 O57 86.4(7) . . ?
O125 Mo16 O85 168.2(8) . . ?
O92 Mo16 O85 88.1(6) . . ?
O63 Mo16 O85 74.5(6) . . ?
O187 Mo16 O85 86.3(7) . . ?
O57 Mo16 O85 68.9(6) . . ?
O77 Mo17 O66 103.6(7) . . ?
O77 Mo17 O162 102.1(7) . . ?
O66 Mo17 O162 100.9(7) . . ?
O77 Mo17 O20 104.5(7) . . ?
O66 Mo17 O20 86.9(7) . . ?
O162 Mo17 O20 149.5(7) . . ?
O77 Mo17 O67 94.6(7) . . ?
O66 Mo17 O67 154.6(7) . . ?
O162 Mo17 O67 92.2(7) . . ?
O20 Mo17 O67 71.3(6) . . ?
O77 Mo17 O86 167.3(7) . . ?
O66 Mo17 O86 88.7(6) . . ?
O162 Mo17 O86 72.0(6) . . ?
O20 Mo17 O86 78.8(6) . . ?
O67 Mo17 O86 74.8(6) . . ?
O133 Mo18 O92 103.6(8) . . ?
O133 Mo18 O106 102.2(8) . . ?
O92 Mo18 O106 99.6(7) . . ?
O133 Mo18 O113 103.7(8) . . ?
O92 Mo18 O113 86.3(7) . . ?
O106 Mo18 O113 151.2(7) . . ?
O133 Mo18 O24 95.7(7) . . ?
O92 Mo18 O24 154.0(7) . . ?
O106 Mo18 O24 93.0(7) . . ?
O113 Mo18 O24 72.3(6) . . ?
O133 Mo18 O38 170.4(7) . . ?
O92 Mo18 O38 85.7(6) . . ?
O106 Mo18 O38 73.5(7) . . ?
O113 Mo18 O38 79.0(6) . . ?
O24 Mo18 O38 76.1(6) . . ?
O117 Mo19 O48 104.2(7) . . ?
O117 Mo19 O42 103.4(7) . . ?
O48 Mo19 O42 98.3(7) . . ?
O117 Mo19 O8 103.2(7) . . ?
O48 Mo19 O8 98.8(6) . . ?
O42 Mo19 O8 143.6(6) . . ?
O117 Mo19 O19 101.8(7) . . ?
O48 Mo19 O19 153.9(6) . . ?
O42 Mo19 O19 75.9(6) . . ?
O8 Mo19 O19 74.7(6) . . ?
O117 Mo19 O1 177.1(7) . . ?
O48 Mo19 O1 72.9(6) . . ?
O42 Mo19 O1 77.7(6) . . ?
O8 Mo19 O1 77.0(5) . . ?
O19 Mo19 O1 81.0(6) . . ?
O167 Mo20 O71 100.3(8) . . ?
O167 Mo20 O36 103.8(7) . . ?
O71 Mo20 O36 91.6(7) . . ?
O167 Mo20 O103 102.0(8) . . ?
O71 Mo20 O103 157.3(7) . . ?
O36 Mo20 O103 87.1(7) . . ?
O167 Mo20 O74 100.9(7) . . ?
O71 Mo20 O74 87.6(7) . . ?
O36 Mo20 O74 155.0(7) . . ?
O103 Mo20 O74 84.2(7) . . ?
O167 Mo20 O34 168.0(7) . . ?
O71 Mo20 O34 73.0(6) . . ?
O36 Mo20 O34 86.6(6) . . ?
O103 Mo20 O34 84.3(7) . . ?
O74 Mo20 O34 69.3(6) . . ?
O214 Mo21 O222 101.2(12) . . ?
O214 Mo21 O108 102.2(10) . . ?
O222 Mo21 O108 105.7(10) . . ?
O214 Mo21 O60 98.3(9) . . ?
O222 Mo21 O60 92.4(9) . . ?
O108 Mo21 O60 149.2(8) . . ?
O214 Mo21 O102 91.7(10) . . ?
O222 Mo21 O102 157.4(10) . . ?
O108 Mo21 O102 89.3(8) . . ?
O60 Mo21 O102 67.1(6) . . ?
O214 Mo21 O140 173.0(10) . . ?
O222 Mo21 O140 84.0(11) . . ?
O108 Mo21 O140 80.5(9) . . ?
O60 Mo21 O140 76.8(7) . . ?
O102 Mo21 O140 81.9(8) . . ?
O147 Mo22 O10 104.0(8) . . ?
O147 Mo22 O21 105.0(7) . . ?
O10 Mo22 O21 98.5(7) . . ?
O147 Mo22 O27 107.6(8) . . ?
O10 Mo22 O27 97.7(7) . . ?
O21 Mo22 O27 138.6(6) . . ?
O147 Mo22 O7 99.1(7) . . ?
O10 Mo22 O7 156.9(7) . . ?
O21 Mo22 O7 75.1(6) . . ?
O27 Mo22 O7 75.1(6) . . ?
O147 Mo22 O6 176.2(7) . . ?
O10 Mo22 O6 72.3(6) . . ?
O21 Mo22 O6 75.6(5) . . ?
O27 Mo22 O6 73.6(6) . . ?
O7 Mo22 O6 84.6(5) . . ?
O135 Mo23 O50 104.7(8) . . ?
O135 Mo23 O20 94.8(7) . . ?
O50 Mo23 O20 70.9(7) . . ?
O135 Mo23 O89 92.3(7) . . ?
O50 Mo23 O89 142.3(7) . . ?
O20 Mo23 O89 141.8(7) . . ?
O135 Mo23 O68 98.5(8) . . ?
O50 Mo23 O68 71.2(7) . . ?
O20 Mo23 O68 141.9(7) . . ?
O89 Mo23 O68 73.2(7) . . ?
O135 Mo23 O67 97.4(7) . . ?
O50 Mo23 O67 137.0(7) . . ?
O20 Mo23 O67 70.8(7) . . ?
O89 Mo23 O67 71.1(6) . . ?
O68 Mo23 O67 141.2(7) . . ?
O135 Mo23 O142 171.4(7) . . ?
O50 Mo23 O142 82.6(6) . . ?
O20 Mo23 O142 83.2(6) . . ?
O89 Mo23 O142 84.2(6) . . ?
O68 Mo23 O142 88.1(6) . . ?
O67 Mo23 O142 74.0(6) . . ?
O134 Mo24 O52 103.4(7) . . ?
O134 Mo24 O118 102.9(8) . . ?
O52 Mo24 O118 87.6(7) . . ?
O134 Mo24 O116 100.0(8) . . ?
O52 Mo24 O116 87.8(7) . . ?
O118 Mo24 O116 157.1(7) . . ?
O134 Mo24 O57 100.5(8) . . ?
O52 Mo24 O57 156.0(7) . . ?
O118 Mo24 O57 86.7(7) . . ?
O116 Mo24 O57 88.5(7) . . ?
O134 Mo24 O104 167.8(7) . . ?
O52 Mo24 O104 86.8(6) . . ?
O118 Mo24 O104 84.0(6) . . ?
O116 Mo24 O104 73.4(6) . . ?
O57 Mo24 O104 69.5(6) . . ?
O141 Mo25 O130 103.4(10) . . ?
O141 Mo25 O53 101.0(8) . . ?
O130 Mo25 O53 103.5(8) . . ?
O141 Mo25 O110 96.1(8) . . ?
O130 Mo25 O110 92.6(8) . . ?
O53 Mo25 O110 152.9(7) . . ?
O141 Mo25 O78 95.8(8) . . ?
O130 Mo25 O78 154.6(8) . . ?
O53 Mo25 O78 88.7(7) . . ?
O110 Mo25 O78 68.7(7) . . ?
O141 Mo25 O97 173.6(8) . . ?
O130 Mo25 O97 82.5(9) . . ?
O53 Mo25 O97 80.0(7) . . ?
O110 Mo25 O97 80.7(7) . . ?
O78 Mo25 O97 77.8(7) . . ?
O46 Mo26 O90 99.4(7) . . ?
O46 Mo26 O15 94.4(6) . . ?
O90 Mo26 O15 72.6(6) . . ?
O46 Mo26 O13 100.2(7) . . ?
O90 Mo26 O13 71.4(6) . . ?
O15 Mo26 O13 142.8(6) . . ?
O46 Mo26 O14 93.4(6) . . ?
O90 Mo26 O14 142.5(6) . . ?
O15 Mo26 O14 141.5(6) . . ?
O13 Mo26 O14 71.8(6) . . ?
O46 Mo26 O6 99.8(6) . . ?
O90 Mo26 O6 139.7(6) . . ?
O15 Mo26 O6 70.9(6) . . ?
O13 Mo26 O6 138.1(6) . . ?
O14 Mo26 O6 70.6(6) . . ?
O46 Mo26 O10 174.3(6) . . ?
O90 Mo26 O10 85.7(6) . . ?
O15 Mo26 O10 84.4(6) . . ?
O13 Mo26 O10 84.0(6) . . ?
O14 Mo26 O10 84.1(6) . . ?
O6 Mo26 O10 74.5(5) . . ?
O49 Mo27 O98 103.7(7) . . ?
O49 Mo27 O30 95.5(7) . 2_665 ?
O98 Mo27 O30 140.1(6) . 2_665 ?
O49 Mo27 O23 98.4(7) . . ?
O98 Mo27 O23 71.5(6) . . ?
O30 Mo27 O23 71.3(6) 2_665 . ?
O49 Mo27 O62 92.0(7) . . ?
O98 Mo27 O62 72.1(6) . . ?
O30 Mo27 O62 142.4(6) 2_665 . ?
O23 Mo27 O62 143.6(6) . . ?
O49 Mo27 O4 97.2(7) . . ?
O98 Mo27 O4 138.8(6) . . ?
O30 Mo27 O4 70.5(6) 2_665 . ?
O23 Mo27 O4 139.8(6) . . ?
O62 Mo27 O4 72.0(6) . . ?
O49 Mo27 O69 172.4(7) . . ?
O98 Mo27 O69 82.0(6) . . ?
O30 Mo27 O69 82.8(6) 2_665 . ?
O23 Mo27 O69 88.2(6) . . ?
O62 Mo27 O69 85.0(6) . . ?
O4 Mo27 O69 75.2(6) . . ?
O189 Mo28 O155 104.6(9) . . ?
O189 Mo28 O119 101.5(8) . . ?
O155 Mo28 O119 104.2(8) . . ?
O189 Mo28 O98 97.5(8) . . ?
O155 Mo28 O98 149.8(8) . . ?
O119 Mo28 O98 91.0(7) . . ?
O189 Mo28 O23 96.3(8) . . ?
O155 Mo28 O23 88.6(7) . . ?
O119 Mo28 O23 154.6(7) . . ?
O98 Mo28 O23 68.6(6) . . ?
O189 Mo28 O176 172.9(8) . . ?
O155 Mo28 O176 82.1(8) . . ?
O119 Mo28 O176 78.9(7) . . ?
O98 Mo28 O176 75.4(6) . . ?
O23 Mo28 O176 81.3(6) . . ?
O87 Mo29 O2 98.6(7) . . ?
O87 Mo29 O81 100.0(7) . . ?
O2 Mo29 O81 160.4(7) . . ?
O87 Mo29 O47 103.6(7) . . ?
O2 Mo29 O47 95.7(7) . . ?
O81 Mo29 O47 85.9(7) . . ?
O87 Mo29 O19 100.7(7) . . ?
O2 Mo29 O19 85.9(6) . . ?
O81 Mo29 O19 84.6(7) . . ?
O47 Mo29 O19 155.1(6) . . ?
O87 Mo29 O42 167.6(7) . . ?
O2 Mo29 O42 73.9(6) . . ?
O81 Mo29 O42 86.7(6) . . ?
O47 Mo29 O42 87.2(6) . . ?
O19 Mo29 O42 69.3(6) . . ?
O127 Mo30 O93 102.7(9) . . ?
O127 Mo30 O12 99.2(8) . . ?
O93 Mo30 O12 106.4(8) . . ?
O127 Mo30 O50 97.0(8) . . ?
O93 Mo30 O50 90.1(8) . . ?
O12 Mo30 O50 153.6(7) . . ?
O127 Mo30 O20 93.1(7) . . ?
O93 Mo30 O20 154.0(8) . . ?
O12 Mo30 O20 91.0(7) . . ?
O50 Mo30 O20 67.4(6) . . ?
O127 Mo30 O145 173.2(8) . . ?
O93 Mo30 O145 84.1(9) . . ?
O12 Mo30 O145 79.0(7) . . ?
O50 Mo30 O145 82.5(7) . . ?
O20 Mo30 O145 80.4(7) . . ?
O124 Mo31 O43 101.6(8) . . ?
O124 Mo31 O63 101.9(8) . . ?
O43 Mo31 O63 97.4(7) . . ?
O124 Mo31 O173 105.2(8) . . ?
O43 Mo31 O173 89.5(7) . . ?
O63 Mo31 O173 150.0(7) . . ?
O124 Mo31 O26 96.9(8) . . ?
O43 Mo31 O26 156.4(7) . . ?
O63 Mo31 O26 92.9(6) . . ?
O173 Mo31 O26 71.5(6) . . ?
O124 Mo31 O85 169.3(7) . . ?
O43 Mo31 O85 88.2(6) . . ?
O63 Mo31 O85 72.3(6) . . ?
O173 Mo31 O85 78.9(6) . . ?
O26 Mo31 O85 74.8(5) . . ?
O159 Mo32 O121 103.1(8) . . ?
O159 Mo32 O162 99.0(7) . . ?
O121 Mo32 O162 89.4(7) . . ?
O159 Mo32 O132 101.6(8) . . ?
O121 Mo32 O132 86.6(8) . . ?
O162 Mo32 O132 159.4(7) . . ?
O159 Mo32 O37 100.8(7) . . ?
O121 Mo32 O37 156.0(7) . . ?
O162 Mo32 O37 88.6(7) . . ?
O132 Mo32 O37 87.0(7) . . ?
O159 Mo32 O86 167.8(7) . . ?
O121 Mo32 O86 86.7(6) . . ?
O162 Mo32 O86 73.5(6) . . ?
O132 Mo32 O86 86.1(6) . . ?
O37 Mo32 O86 69.8(6) . . ?
O123 Mo33 O72 106.1(9) . . ?
O123 Mo33 O146 103.8(8) . . ?
O72 Mo33 O146 104.5(8) . . ?
O123 Mo33 O68 92.0(8) . . ?
O72 Mo33 O68 92.1(8) . . ?
O146 Mo33 O68 152.6(7) . . ?
O123 Mo33 O89 153.2(8) . . ?
O72 Mo33 O89 93.3(8) . . ?
O146 Mo33 O89 88.5(6) . . ?
O68 Mo33 O89 68.6(6) . . ?
O123 Mo33 O143 81.8(8) . . ?
O72 Mo33 O143 170.0(8) . . ?
O146 Mo33 O143 79.1(7) . . ?
O68 Mo33 O143 81.2(7) . . ?
O89 Mo33 O143 77.3(6) . . ?
O55 Mo34 O52 104.6(7) . . ?
O55 Mo34 O40 103.5(8) . . ?
O52 Mo34 O40 98.6(7) . . ?
O55 Mo34 O30 103.4(7) . . ?
O52 Mo34 O30 89.7(7) . . ?
O40 Mo34 O30 148.7(7) . . ?
O55 Mo34 O4 94.8(7) . 2_665 ?
O52 Mo34 O4 154.6(6) . 2_665 ?
O40 Mo34 O4 92.4(6) . 2_665 ?
O30 Mo34 O4 69.7(6) . 2_665 ?
O55 Mo34 O11 168.8(6) . . ?
O52 Mo34 O11 86.5(6) . . ?
O40 Mo34 O11 72.7(6) . . ?
O30 Mo34 O11 77.9(6) . . ?
O4 Mo34 O11 75.0(5) 2_665 . ?
O201 Mo35 O29 102.3(7) . . ?
O201 Mo35 O73 102.7(7) . . ?
O29 Mo35 O73 97.1(7) . . ?
O201 Mo35 O89 103.6(7) . . ?
O29 Mo35 O89 151.3(6) . . ?
O73 Mo35 O89 89.1(6) . . ?
O201 Mo35 O67 94.4(7) . . ?
O29 Mo35 O67 94.6(7) . . ?
O73 Mo35 O67 156.7(6) . . ?
O89 Mo35 O67 71.4(6) . . ?
O201 Mo35 O32 168.4(7) . . ?
O29 Mo35 O32 72.3(6) . . ?
O73 Mo35 O32 88.4(6) . . ?
O89 Mo35 O32 79.9(6) . . ?
O67 Mo35 O32 76.0(6) . . ?
O96 Mo36 O88 104.7(9) . . ?
O96 Mo36 O81 102.9(8) . . ?
O88 Mo36 O81 104.0(8) . . ?
O96 Mo36 O60 88.8(7) . . ?
O88 Mo36 O60 93.6(8) . . ?
O81 Mo36 O60 155.4(7) . . ?
O96 Mo36 O84 96.7(7) . . ?
O88 Mo36 O84 151.6(8) . . ?
O81 Mo36 O84 88.9(7) . . ?
O60 Mo36 O84 68.1(6) . . ?
O96 Mo36 O188 168.6(7) . . ?
O88 Mo36 O188 81.0(8) . . ?
O81 Mo36 O188 85.0(7) . . ?
O60 Mo36 O188 80.9(7) . . ?
O84 Mo36 O188 75.0(6) . . ?
O186 Mo37 O111 102.2(8) . . ?
O186 Mo37 O38 102.2(7) . . ?
O111 Mo37 O38 100.4(7) . . ?
O186 Mo37 O34 103.8(7) . . ?
O111 Mo37 O34 98.1(7) . . ?
O38 Mo37 O34 143.9(7) . . ?
O186 Mo37 O74 100.6(8) . . ?
O111 Mo37 O74 157.1(7) . . ?
O38 Mo37 O74 76.4(7) . . ?
O34 Mo37 O74 74.6(7) . . ?
O186 Mo37 O24 176.6(7) . . ?
O111 Mo37 O24 74.4(6) . . ?
O38 Mo37 O24 78.6(6) . . ?
O34 Mo37 O24 76.9(6) . . ?
O74 Mo37 O24 82.8(6) . . ?
O139 Mo38 O142 104.6(8) . . ?
O139 Mo38 O86 105.1(8) . . ?
O142 Mo38 O86 98.4(7) . . ?
O139 Mo38 O32 105.5(8) . . ?
O142 Mo38 O32 98.5(7) . . ?
O86 Mo38 O32 139.8(7) . . ?
O139 Mo38 O37 98.8(8) . . ?
O142 Mo38 O37 156.6(6) . . ?
O86 Mo38 O37 74.5(6) . . ?
O32 Mo38 O37 75.6(6) . . ?
O185 Mo39 O80 102.7(7) . . ?
O185 Mo39 O116 103.0(9) . . ?
O80 Mo39 O116 97.6(7) . . ?
O185 Mo39 O78 104.9(8) . . ?
O80 Mo39 O78 88.1(7) . . ?
O116 Mo39 O78 149.5(7) . . ?
O185 Mo39 O26 95.5(7) . . ?
O80 Mo39 O26 156.8(7) . . ?
O116 Mo39 O26 92.1(7) . . ?
O78 Mo39 O26 73.3(6) . . ?
O185 Mo39 O104 169.0(7) . . ?
O80 Mo39 O104 87.7(6) . . ?
O116 Mo39 O104 71.9(7) . . ?
O78 Mo39 O104 78.4(6) . . ?
O26 Mo39 O104 75.3(6) . . ?
O120 Mo40 O94 104.7(8) . . ?
O120 Mo40 O107 100.4(9) . . ?
O94 Mo40 O107 87.2(7) . . ?
O120 Mo40 O29 97.6(8) . . ?
O94 Mo40 O29 90.3(7) . . ?
O107 Mo40 O29 161.8(7) . . ?
O120 Mo40 O37 99.0(8) . . ?
O94 Mo40 O37 156.3(7) . . ?
O107 Mo40 O37 87.1(7) . . ?
O29 Mo40 O37 88.0(6) . . ?
O120 Mo40 O32 165.4(8) . . ?
O94 Mo40 O32 87.7(6) . . ?
O107 Mo40 O32 87.7(7) . . ?
O29 Mo40 O32 74.2(6) . . ?
O37 Mo40 O32 69.1(6) . . ?
O83 Mo41 O69 103.4(7) . . ?
O83 Mo41 O44 107.2(7) . . ?
O69 Mo41 O44 98.2(7) . . ?
O83 Mo41 O11 103.8(7) . 2_665 ?
O69 Mo41 O11 97.8(7) . 2_665 ?
O44 Mo41 O11 140.5(6) . 2_665 ?
O83 Mo41 O35 99.0(7) . . ?
O69 Mo41 O35 157.6(7) . . ?
O44 Mo41 O35 76.7(6) . . ?
O11 Mo41 O35 74.8(6) 2_665 . ?
O83 Mo41 O4 175.9(6) . . ?
O69 Mo41 O4 72.8(6) . . ?
O44 Mo41 O4 75.1(6) . . ?
O11 Mo41 O4 75.5(6) 2_665 . ?
O35 Mo41 O4 84.8(5) . . ?
O193 Mo42 O213 103.1(12) . . ?
O193 Mo42 O76 103.1(9) . . ?
O213 Mo42 O76 100.9(9) . . ?
O193 Mo42 O119 94.6(9) . . ?
O213 Mo42 O119 94.0(8) . . ?
O76 Mo42 O119 153.5(7) . . ?
O193 Mo42 O165 86.1(11) . . ?
O213 Mo42 O165 169.1(10) . . ?
O76 Mo42 O165 82.3(8) . . ?
O119 Mo42 O165 79.3(7) . . ?
O193 Mo42 O202 163.4(11) . . ?
O213 Mo42 O202 91.8(10) . . ?
O76 Mo42 O202 80.7(8) . . ?
O119 Mo42 O202 77.0(8) . . ?
O165 Mo42 O202 78.4(10) . . ?
O154 Mo43 O122 100.8(9) . . ?
O154 Mo43 O184 101.5(9) . . ?
O122 Mo43 O184 105.7(8) . . ?
O154 Mo43 O13 98.9(8) . . ?
O122 Mo43 O13 153.1(7) . . ?
O184 Mo43 O13 87.9(7) . . ?
O154 Mo43 O90 96.8(8) . . ?
O122 Mo43 O90 90.2(7) . . ?
O184 Mo43 O90 152.9(7) . . ?
O13 Mo43 O90 69.5(6) . . ?
O154 Mo43 O168 174.3(7) . . ?
O122 Mo43 O168 80.0(7) . . ?
O184 Mo43 O168 83.6(7) . . ?
O13 Mo43 O168 78.6(6) . . ?
O90 Mo43 O168 77.6(6) . . ?
O129 Mo44 O149 102.1(10) . . ?
O129 Mo44 O169 102.2(10) . . ?
O149 Mo44 O169 103.4(9) . . ?
O129 Mo44 O9 98.3(9) . . ?
O149 Mo44 O9 93.7(7) . . ?
O169 Mo44 O9 149.7(8) . . ?
O129 Mo44 O105 94.3(9) . . ?
O149 Mo44 O105 156.4(7) . . ?
O169 Mo44 O105 89.2(8) . . ?
O9 Mo44 O105 67.1(6) . . ?
O129 Mo44 O138 173.0(9) . . ?
O149 Mo44 O138 83.3(8) . . ?
O169 Mo44 O138 80.6(8) . . ?
O9 Mo44 O138 76.8(7) . . ?
O105 Mo44 O138 79.2(6) . . ?
O180 Mo45 O115 106.2(8) . . ?
O180 Mo45 O107 99.4(8) . . ?
O115 Mo45 O107 106.8(8) . . ?
O180 Mo45 O105 96.0(8) . . ?
O115 Mo45 O105 88.7(7) . . ?
O107 Mo45 O105 153.9(7) . . ?
O180 Mo45 O28 95.9(8) . . ?
O115 Mo45 O28 149.0(7) . . ?
O107 Mo45 O28 90.2(7) . . ?
O105 Mo45 O28 67.3(6) . . ?
O180 Mo45 O174 171.3(8) . . ?
O115 Mo45 O174 82.1(8) . . ?
O107 Mo45 O174 80.3(7) . . ?
O105 Mo45 O174 81.3(7) . . ?
O28 Mo45 O174 75.3(7) . . ?
O82 Mo46 O165 103.2(11) . . ?
O82 Mo46 O109 100.9(8) . . ?
O165 Mo46 O109 105.9(9) . . ?
O82 Mo46 O98 96.6(7) . . ?
O165 Mo46 O98 88.7(8) . . ?
O109 Mo46 O98 153.8(7) . . ?
O82 Mo46 O62 92.9(8) . . ?
O165 Mo46 O62 153.5(9) . . ?
O109 Mo46 O62 91.2(6) . . ?
O98 Mo46 O62 68.4(6) . . ?
O82 Mo46 O114 170.2(8) . . ?
O165 Mo46 O114 83.4(10) . . ?
O109 Mo46 O114 83.9(7) . . ?
O98 Mo46 O114 76.1(6) . . ?
O62 Mo46 O114 78.4(6) . . ?
O128 Mo47 O60 100.9(8) . . ?
O128 Mo47 O102 101.3(9) . . ?
O60 Mo47 O102 71.8(7) . . ?
O128 Mo47 O113 97.0(8) . . ?
O60 Mo47 O113 140.5(6) . . ?
O102 Mo47 O113 70.3(7) . . ?
O128 Mo47 O84 92.6(8) . . ?
O60 Mo47 O84 70.8(6) . . ?
O102 Mo47 O84 141.9(7) . . ?
O113 Mo47 O84 143.2(7) . . ?
O128 Mo47 O24 92.8(8) . . ?
O60 Mo47 O24 140.3(6) . . ?
O102 Mo47 O24 141.6(7) . . ?
O113 Mo47 O24 72.6(6) . . ?
O84 Mo47 O24 71.6(6) . . ?
O128 Mo47 O111 166.2(8) . . ?
O60 Mo47 O111 88.9(6) . . ?
O102 Mo47 O111 91.0(7) . . ?
O113 Mo47 O111 81.0(6) . . ?
O84 Mo47 O111 81.4(6) . . ?
O24 Mo47 O111 73.5(6) . . ?
O91 Mo48 O28 96.1(7) . . ?
O91 Mo48 O105 98.7(7) . . ?
O28 Mo48 O105 71.5(7) . . ?
O91 Mo48 O9 100.8(7) . . ?
O28 Mo48 O9 141.2(7) . . ?
O105 Mo48 O9 71.6(7) . . ?
O91 Mo48 O18 93.4(7) . . ?
O28 Mo48 O18 142.2(7) . . ?
O105 Mo48 O18 142.6(7) . . ?
O9 Mo48 O18 71.4(7) . . ?
O91 Mo48 O1 95.4(7) . . ?
O28 Mo48 O1 71.0(7) . . ?
O105 Mo48 O1 141.0(6) . . ?
O9 Mo48 O1 140.4(6) . . ?
O18 Mo48 O1 71.8(6) . . ?
O91 Mo48 O48 168.3(7) . . ?
O28 Mo48 O48 81.8(6) . . ?
O105 Mo48 O48 91.6(6) . . ?
O9 Mo48 O48 87.8(6) . . ?
O18 Mo48 O48 81.6(6) . . ?
O1 Mo48 O48 72.9(5) . . ?
O131 Mo49 O161 104.2(9) . . ?
O131 Mo49 O104 106.6(8) . . ?
O161 Mo49 O104 99.1(7) . . ?
O131 Mo49 O85 103.3(8) . . ?
O161 Mo49 O85 95.7(7) . . ?
O104 Mo49 O85 142.0(7) . . ?
O131 Mo49 O57 98.9(8) . . ?
O161 Mo49 O57 156.8(7) . . ?
O104 Mo49 O57 76.2(7) . . ?
O85 Mo49 O57 76.5(6) . . ?
O131 Mo49 O26 176.1(8) . . ?
O161 Mo49 O26 72.5(7) . . ?
O104 Mo49 O26 76.3(6) . . ?
O85 Mo49 O26 75.2(5) . . ?
O57 Mo49 O26 84.4(6) . . ?
O148 Mo50 O150 105.3(9) . . ?
O148 Mo50 O118 99.7(8) . . ?
O150 Mo50 O118 106.3(7) . . ?
O148 Mo50 O23 95.5(8) . 2_665 ?
O150 Mo50 O23 88.7(7) . 2_665 ?
O118 Mo50 O23 154.8(7) . 2_665 ?
O148 Mo50 O30 95.4(8) . . ?
O150 Mo50 O30 149.8(7) . . ?
O118 Mo50 O30 91.2(6) . . ?
O23 Mo50 O30 67.3(6) 2_665 . ?
O148 Mo50 O137 172.6(8) . . ?
O150 Mo50 O137 81.3(8) . . ?
O118 Mo50 O137 81.2(7) . . ?
O23 Mo50 O137 81.2(7) 2_665 . ?
O30 Mo50 O137 77.2(6) . . ?
O196 Mo51 O126 101.9(9) . . ?
O196 Mo51 O153 101.7(8) . . ?
O126 Mo51 O153 100.2(9) . . ?
O196 Mo51 O184 93.9(8) . 2_665 ?
O126 Mo51 O184 95.5(8) . 2_665 ?
O153 Mo51 O184 155.0(8) . 2_665 ?
O196 Mo51 O144 90.5(8) . . ?
O126 Mo51 O144 165.7(8) . . ?
O153 Mo51 O144 83.9(8) . . ?
O184 Mo51 O144 76.5(7) 2_665 . ?
O196 Mo51 O151 167.7(8) . 2_665 ?
O126 Mo51 O151 88.8(7) . 2_665 ?
O153 Mo51 O151 82.1(7) . 2_665 ?
O184 Mo51 O151 78.8(6) 2_665 2_665 ?
O144 Mo51 O151 78.1(6) . 2_665 ?
O211 Mo52 O160 102.8(10) . . ?
O211 Mo52 O169 97.3(9) . . ?
O160 Mo52 O169 93.5(10) . . ?
O211 Mo52 O164 97.9(9) . . ?
O160 Mo52 O164 98.0(9) . . ?
O169 Mo52 O164 158.4(8) . . ?
O211 Mo52 O177 164.5(8) . . ?
O160 Mo52 O177 92.3(9) . . ?
O169 Mo52 O177 78.0(8) . . ?
O164 Mo52 O177 83.3(7) . . ?
O211 Mo52 O115 89.3(8) . . ?
O160 Mo52 O115 167.8(9) . . ?
O169 Mo52 O115 83.8(7) . . ?
O164 Mo52 O115 81.1(6) . . ?
O177 Mo52 O115 75.5(7) . . ?
O163 Mo53 O182 103.8(9) . . ?
O163 Mo53 O164 97.6(8) . . ?
O182 Mo53 O164 101.2(8) . . ?
O163 Mo53 O122 98.6(8) . . ?
O182 Mo53 O122 93.4(8) . . ?
O164 Mo53 O122 154.8(8) . . ?
O163 Mo53 O192 164.0(8) . . ?
O182 Mo53 O192 91.6(8) . . ?
O164 Mo53 O192 83.2(7) . . ?
O122 Mo53 O192 76.0(7) . . ?
O163 Mo53 O31 87.1(7) . . ?
O182 Mo53 O31 167.5(7) . . ?
O164 Mo53 O31 83.0(6) . . ?
O122 Mo53 O31 78.7(6) . . ?
O192 Mo53 O31 77.1(6) . . ?
O156 Mo54 O136 104.2(8) . . ?
O156 Mo54 O103 103.1(9) . . ?
O136 Mo54 O103 104.0(8) . . ?
O156 Mo54 O9 95.7(8) . . ?
O136 Mo54 O9 92.2(7) . . ?
O103 Mo54 O9 151.0(7) . . ?
O156 Mo54 O18 95.5(7) . . ?
O136 Mo54 O18 154.0(7) . . ?
O103 Mo54 O18 87.5(7) . . ?
O9 Mo54 O18 68.7(6) . . ?
O156 Mo54 O95 172.3(8) . . ?
O136 Mo54 O95 80.5(7) . . ?
O103 Mo54 O95 81.3(7) . . ?
O9 Mo54 O95 77.8(6) . . ?
O18 Mo54 O95 78.3(6) . . ?
O101 Mo55 O110 102.5(8) . . ?
O101 Mo55 O173 93.8(7) . . ?
O110 Mo55 O173 143.0(7) . . ?
O101 Mo55 O65 98.1(8) . . ?
O110 Mo55 O65 71.9(6) . . ?
O173 Mo55 O65 73.2(6) . . ?
O101 Mo55 O78 93.6(8) . . ?
O110 Mo55 O78 72.5(7) . . ?
O173 Mo55 O78 139.9(7) . . ?
O65 Mo55 O78 144.1(7) . . ?
O101 Mo55 O26 98.3(8) . . ?
O110 Mo55 O26 138.2(6) . . ?
O173 Mo55 O26 69.5(6) . . ?
O65 Mo55 O26 139.9(6) . . ?
O78 Mo55 O26 70.4(6) . . ?
O101 Mo55 O161 171.0(8) . . ?
O110 Mo55 O161 84.5(6) . . ?
O173 Mo55 O161 83.5(6) . . ?
O65 Mo55 O161 89.3(6) . . ?
O78 Mo55 O161 83.2(6) . . ?
O26 Mo55 O161 72.7(6) . . ?
O199 Mo56 O171 101.0(12) . . ?
O199 Mo56 O158 99.2(11) . . ?
O171 Mo56 O158 94.7(8) . . ?
O199 Mo56 O76 97.2(10) . . ?
O171 Mo56 O76 98.9(8) . . ?
O158 Mo56 O76 156.3(8) . . ?
O199 Mo56 O93 89.3(11) . . ?
O171 Mo56 O93 169.6(9) . . ?
O158 Mo56 O93 82.3(7) . . ?
O76 Mo56 O93 80.8(7) . . ?
O199 Mo56 O203 167.0(11) . . ?
O171 Mo56 O203 92.0(9) . . ?
O158 Mo56 O203 80.8(8) . . ?
O76 Mo56 O203 79.5(7) . . ?
O93 Mo56 O203 77.7(8) . . ?
O172 Mo57 O197 105.7(9) . . ?
O172 Mo57 O64 101.0(8) . . ?
O197 Mo57 O64 105.4(8) . . ?
O172 Mo57 O65 93.0(7) . . ?
O197 Mo57 O65 92.2(8) . . ?
O64 Mo57 O65 153.4(7) . . ?
O172 Mo57 O173 93.0(7) . . ?
O197 Mo57 O173 153.8(8) . . ?
O64 Mo57 O173 88.4(7) . . ?
O65 Mo57 O173 68.2(6) . . ?
O172 Mo57 O99 169.3(8) . . ?
O197 Mo57 O99 82.9(9) . . ?
O64 Mo57 O99 82.4(8) . . ?
O65 Mo57 O99 80.2(7) . . ?
O173 Mo57 O99 76.8(7) . . ?
O195 Mo58 O181 103.6(9) . . ?
O195 Mo58 O187 100.0(9) . . ?
O181 Mo58 O187 105.6(8) . . ?
O195 Mo58 O102 97.4(9) . . ?
O181 Mo58 O102 90.6(8) . . ?
O187 Mo58 O102 152.5(8) . . ?
O195 Mo58 O113 93.1(8) . . ?
O181 Mo58 O113 154.5(8) . . ?
O187 Mo58 O113 90.0(7) . . ?
O102 Mo58 O113 67.9(7) . . ?
O195 Mo58 O166 171.7(9) . . ?
O181 Mo58 O166 84.5(8) . . ?
O187 Mo58 O166 78.7(8) . . ?
O102 Mo58 O166 81.0(8) . . ?
O113 Mo58 O166 78.8(7) . . ?
O221 Mo59 O194 101.6(11) . . ?
O221 Mo59 O153 96.2(9) . . ?
O194 Mo59 O153 99.5(9) . . ?
O221 Mo59 O191 97.2(10) . . ?
O194 Mo59 O191 95.9(9) . . ?
O153 Mo59 O191 157.0(9) . . ?
O221 Mo59 O152 166.0(10) . . ?
O194 Mo59 O152 92.4(11) . . ?
O153 Mo59 O152 82.6(8) . . ?
O191 Mo59 O152 79.9(9) . . ?
O221 Mo59 O130 88.7(10) . . ?
O194 Mo59 O130 169.7(10) . . ?
O153 Mo59 O130 79.3(8) . . ?
O191 Mo59 O130 82.4(8) . . ?
O152 Mo59 O130 77.4(9) . . ?
O219 Mo60 O218 98.0(11) . . ?
O219 Mo60 O227 94.8(14) . . ?
O218 Mo60 O227 94.0(12) . . ?
O219 Mo60 O108 96.5(10) . . ?
O218 Mo60 O108 163.0(10) . . ?
O227 Mo60 O108 93.5(11) . . ?
O219 Mo60 O225 92.8(12) . . ?
O218 Mo60 O225 89.3(12) . . ?
O227 Mo60 O225 171.2(12) . . ?
O108 Mo60 O225 81.2(10) . . ?
O219 Mo60 O181 177.3(11) . . ?
O218 Mo60 O181 80.8(9) . . ?
O227 Mo60 O181 87.7(11) . . ?
O108 Mo60 O181 84.3(7) . . ?
O225 Mo60 O181 84.7(9) . . ?
O234 Mo61 O229 96.0(18) . . ?
O234 Mo61 O218 99.7(14) . . ?
O229 Mo61 O218 103.8(13) . . ?
O234 Mo61 O155 94.4(13) . 2_665 ?
O229 Mo61 O155 93.2(11) . 2_665 ?
O218 Mo61 O155 156.6(11) . 2_665 ?
O234 Mo61 O150 173.2(16) . . ?
O229 Mo61 O150 89.9(12) . . ?
O218 Mo61 O150 82.1(9) . . ?
O155 Mo61 O150 81.8(6) 2_665 . ?
O234 Mo61 O208 95.5(17) . . ?
O229 Mo61 O208 166.1(13) . . ?
O218 Mo61 O208 81.9(11) . . ?
O155 Mo61 O208 78.2(9) 2_665 . ?
O150 Mo61 O208 78.2(9) . . ?
O175 Mo62 O179 103.4(11) . . ?
O175 Mo62 O158 103.4(10) . . ?
O179 Mo62 O158 100.3(9) . . ?
O175 Mo62 O68 94.8(9) . . ?
O179 Mo62 O68 94.3(8) . . ?
O158 Mo62 O68 153.2(8) . . ?
O175 Mo62 O50 98.1(9) . . ?
O179 Mo62 O50 153.1(9) . . ?
O158 Mo62 O50 90.2(8) . . ?
O68 Mo62 O50 67.7(7) . . ?
O175 Mo62 O220 173.7(9) . . ?
O179 Mo62 O220 81.3(9) . . ?
O158 Mo62 O220 79.6(8) . . ?
O68 Mo62 O220 80.6(7) . . ?
O50 Mo62 O220 76.2(7) . . ?
O233 M61 O218 101.6(16) . . ?
O218 M61 O155 147.5(11) . 2_665 ?
O233 M61 O150 165.8(17) . . ?
O218 M61 O150 78.3(9) . . ?
O155 M61 O150 80.7(7) 2_665 . ?
O220 M62 O179 108.4(14) . . ?
O220 M62 O158 101.9(13) . . ?
O179 M62 O158 103.2(12) . . ?
O220 M62 O68 98.0(12) . . ?
O179 M62 O68 94.3(11) . . ?
O158 M62 O68 147.6(12) . . ?
O220 M62 O50 90.9(12) . . ?
O179 M62 O50 154.4(14) . . ?
O158 M62 O50 88.6(10) . . ?
O68 M62 O50 65.7(8) . . ?
O220 M62 O175 169.0(13) . . ?
O179 M62 O175 81.1(12) . . ?
O158 M62 O175 80.7(10) . . ?
O68 M62 O175 75.3(9) . . ?
O50 M62 O175 78.5(9) . . ?
O232 Ce1 O231 72.0(13) . . ?
O232 Ce1 O123 142.6(9) . . ?
O231 Ce1 O123 103.2(11) . . ?
O232 Ce1 O228 82.0(10) . . ?
O231 Ce1 O228 78.6(11) . . ?
O123 Ce1 O228 134.5(7) . . ?
O232 Ce1 O222 62.3(10) . . ?
O231 Ce1 O222 127.3(11) . . ?
O123 Ce1 O222 128.9(7) . . ?
O228 Ce1 O222 70.8(8) . . ?
O232 Ce1 O88 93.6(9) . . ?
O231 Ce1 O88 144.2(10) . . ?
O123 Ce1 O88 68.3(6) . . ?
O228 Ce1 O88 133.0(7) . . ?
O222 Ce1 O88 66.1(7) . . ?
O232 Ce1 O190 135.3(9) . . ?
O231 Ce1 O190 137.5(11) . . ?
O123 Ce1 O190 73.6(7) . . ?
O228 Ce1 O190 75.6(8) . . ?
O222 Ce1 O190 73.9(8) . . ?
O88 Ce1 O190 75.4(6) . . ?
O232 Ce1 O209 71.4(10) . . ?
O231 Ce1 O209 69.6(12) . . ?
O123 Ce1 O209 72.2(7) . . ?
O228 Ce1 O209 143.4(9) . . ?
O222 Ce1 O209 115.2(9) . . ?
O88 Ce1 O209 74.8(8) . . ?
O190 Ce1 O209 140.9(8) . . ?
O232 Ce1 O179 134.8(10) . . ?
O231 Ce1 O179 67.1(11) . . ?
O123 Ce1 O179 67.4(6) . . ?
O228 Ce1 O179 72.1(7) . . ?
O222 Ce1 O179 135.1(8) . . ?
O88 Ce1 O179 131.0(6) . . ?
O190 Ce1 O179 73.1(7) . . ?
O209 Ce1 O179 109.7(8) . . ?
O136 Ce2 O149 67.8(6) . . ?
O136 Ce2 O197 68.5(6) . . ?
O149 Ce2 O197 135.9(6) . . ?
O136 Ce2 O236 121.2(10) . . ?
O149 Ce2 O236 135.6(9) . . ?
O197 Ce2 O236 74.6(10) . . ?
O136 Ce2 O237 128.8(9) . . ?
O149 Ce2 O237 73.3(9) . . ?
O197 Ce2 O237 143.8(9) . . ?
O236 Ce2 O237 69.4(11) . . ?
O136 Ce2 O223 124.4(8) . . ?
O149 Ce2 O223 74.0(7) . . ?
O197 Ce2 O223 129.5(7) . . ?
O236 Ce2 O223 114.3(11) . . ?
O237 Ce2 O223 71.5(10) . . ?
O136 Ce2 O235 66.5(9) . . ?
O149 Ce2 O235 76.5(9) . . ?
O197 Ce2 O235 91.4(9) . . ?
O236 Ce2 O235 70.5(11) . . ?
O237 Ce2 O235 73.3(11) . . ?
O223 Ce2 O235 139.1(10) . . ?
O136 Ce2 O200 129.6(6) . . ?
O149 Ce2 O200 142.7(7) . . ?
O197 Ce2 O200 68.4(6) . . ?
O236 Ce2 O200 69.3(10) . . ?
O237 Ce2 O200 101.5(9) . . ?
O223 Ce2 O200 69.5(8) . . ?
O235 Ce2 O200 138.6(10) . . ?
O136 Ce2 O178 66.5(7) . . ?
O149 Ce2 O178 82.3(7) . . ?
O197 Ce2 O178 75.4(7) . . ?
O236 Ce2 O178 142.0(10) . . ?
O237 Ce2 O178 138.6(9) . . ?
O223 Ce2 O178 69.9(8) . . ?
O235 Ce2 O178 132.8(9) . . ?
O200 Ce2 O178 78.4(7) . . ?
Mo4 O1 Mo3 147.8(8) . . ?
Mo4 O1 Mo48 101.8(7) . . ?
Mo3 O1 Mo48 101.2(6) . . ?
Mo4 O1 Mo19 100.9(6) . . ?
Mo3 O1 Mo19 99.2(6) . . ?
Mo48 O1 Mo19 94.9(5) . . ?
Mo29 O2 Mo3 122.6(7) . . ?
Mo6 O3 Mo7 121.6(7) . . ?
Mo27 O4 Mo34 104.7(6) . 2_665 ?
Mo27 O4 Mo11 103.1(6) . . ?
Mo34 O4 Mo11 140.8(7) 2_665 . ?
Mo27 O4 Mo41 95.9(5) . . ?
Mo34 O4 Mo41 102.8(6) 2_665 . ?
Mo11 O4 Mo41 101.4(6) . . ?
Mo11 O5 Mo13 158.7(9) . . ?
Mo8 O6 Mo6 141.1(7) . . ?
Mo8 O6 Mo26 103.5(6) . . ?
Mo6 O6 Mo26 103.4(6) . . ?
Mo8 O6 Mo22 103.1(6) . . ?
Mo6 O6 Mo22 101.8(6) . . ?
Mo26 O6 Mo22 95.4(5) . . ?
Mo7 O7 Mo13 140.8(8) . . ?
Mo7 O7 Mo22 108.9(7) . . ?
Mo13 O7 Mo22 108.5(7) . . ?
Mo19 O8 Mo5 102.1(6) . . ?
Mo19 O8 Mo4 105.3(6) . . ?
Mo5 O8 Mo4 88.5(5) . . ?
Mo48 O9 Mo44 112.4(8) . . ?
Mo48 O9 Mo54 109.7(7) . . ?
Mo44 O9 Mo54 129.6(8) . . ?
Mo22 O10 Mo26 117.8(7) . . ?
Mo41 O11 Mo15 103.0(6) 2_665 . ?
Mo41 O11 Mo34 106.6(6) 2_665 . ?
Mo15 O11 Mo34 88.5(5) . . ?
Mo30 O12 Mo7 148.7(9) . . ?
Mo26 O13 Mo43 109.2(7) . . ?
Mo26 O13 Mo9 109.5(7) . . ?
Mo43 O13 Mo9 138.2(7) . . ?
Mo8 O14 Mo26 108.5(7) . . ?
Mo8 O14 Mo9 141.9(8) . . ?
Mo26 O14 Mo9 108.1(7) . . ?
Mo26 O15 Mo6 110.8(7) . . ?
Mo26 O15 Mo14 107.7(7) . . ?
Mo6 O15 Mo14 140.4(8) . . ?
Mo8 O16 Mo13 120.6(7) . . ?
Mo11 O17 Mo10 120.2(7) . . ?
Mo3 O18 Mo48 109.1(7) . . ?
Mo3 O18 Mo54 141.7(8) . . ?
Mo48 O18 Mo54 107.1(7) . . ?
Mo5 O19 Mo29 137.2(8) . . ?
Mo5 O19 Mo19 112.5(7) . . ?
Mo29 O19 Mo19 110.2(7) . . ?
Mo23 O20 Mo17 108.9(7) . . ?
Mo23 O20 Mo30 109.0(7) . . ?
Mo17 O20 Mo30 140.5(8) . . ?
Mo22 O21 Mo7 104.3(7) . . ?
Mo22 O21 Mo6 108.0(6) . . ?
Mo7 O21 Mo6 89.4(5) . . ?
Mo27 O23 Mo50 111.1(7) . 2_665 ?
Mo27 O23 Mo28 109.4(7) . . ?
Mo50 O23 Mo28 134.8(8) 2_665 . ?
Mo2 O24 Mo47 102.6(7) . . ?
Mo2 O24 Mo18 146.5(8) . . ?
Mo47 O24 Mo18 101.3(7) . . ?
Mo2 O24 Mo37 101.4(7) . . ?
Mo47 O24 Mo37 96.6(6) . . ?
Mo18 O24 Mo37 99.0(6) . . ?
Mo31 O26 Mo39 142.9(8) . . ?
Mo31 O26 Mo55 102.9(6) . . ?
Mo39 O26 Mo55 101.8(6) . . ?
Mo31 O26 Mo49 103.3(6) . . ?
Mo39 O26 Mo49 101.4(6) . . ?
Mo55 O26 Mo49 95.5(6) . . ?
Mo22 O27 Mo13 103.5(7) . . ?
Mo22 O27 Mo8 108.7(7) . . ?
Mo13 O27 Mo8 90.5(5) . . ?
Mo48 O28 Mo4 111.3(8) . . ?
Mo48 O28 Mo45 108.1(7) . . ?
Mo4 O28 Mo45 140.2(9) . . ?
Mo35 O29 Mo40 124.2(8) . . ?
Mo27 O30 Mo34 110.5(7) 2_665 . ?
Mo27 O30 Mo50 108.8(7) 2_665 . ?
Mo34 O30 Mo50 140.4(8) . . ?
Mo14 O31 Mo53 151.3(9) . . ?
Mo38 O32 Mo40 104.0(7) . . ?
Mo38 O32 Mo35 105.9(7) . . ?
Mo40 O32 Mo35 88.4(5) . . ?
Mo37 O34 Mo20 103.1(7) . . ?
Mo37 O34 Mo2 105.5(8) . . ?
Mo20 O34 Mo2 89.9(6) . . ?
Mo15 O35 Mo10 137.9(8) 2_665 . ?
Mo15 O35 Mo41 111.8(7) 2_665 . ?
Mo10 O35 Mo41 108.5(7) . . ?
Mo3 O36 Mo20 152.2(9) . . ?
Mo32 O37 Mo40 136.9(8) . . ?
Mo32 O37 Mo38 110.7(7) . . ?
Mo40 O37 Mo38 110.6(8) . . ?
Mo37 O38 Mo1 102.4(7) . . ?
Mo37 O38 Mo18 106.3(6) . . ?
Mo1 O38 Mo18 89.3(5) . . ?
Mo4 O39 Mo5 123.6(7) . . ?
Mo34 O40 Mo15 122.5(8) . . ?
Mo19 O42 Mo3 106.3(7) . . ?
Mo19 O42 Mo29 103.1(6) . . ?
Mo3 O42 Mo29 89.0(5) . . ?
Mo31 O43 Mo1 155.3(11) . . ?
Mo41 O44 Mo10 103.0(7) . . ?
Mo41 O44 Mo11 109.2(7) . . ?
Mo10 O44 Mo11 88.5(5) . . ?
Mo9 O45 Mo10 147.6(9) . . ?
Mo2 O47 Mo29 154.8(9) . . ?
Mo19 O48 Mo48 119.3(7) . . ?
Mo23 O50 Mo30 111.6(9) . . ?
Mo23 O50 Mo62 108.3(8) . . ?
Mo30 O50 Mo62 139.7(9) . . ?
Mo23 O50 M62 108.5(9) . . ?
Mo30 O50 M62 133.0(10) . . ?
Mo8 O51 Mo10 156.9(9) . . ?
Mo34 O52 Mo24 156.6(10) . . ?
Mo25 O53 Mo15 147.5(10) . . ?
Mo24 O57 Mo16 136.5(9) . . ?
Mo24 O57 Mo49 110.8(8) . . ?
Mo16 O57 Mo49 111.2(7) . . ?
Mo47 O60 Mo21 112.4(7) . . ?
Mo47 O60 Mo36 112.4(8) . . ?
Mo21 O60 Mo36 132.0(8) . . ?
Mo11 O62 Mo27 108.9(7) . . ?
Mo11 O62 Mo46 141.6(8) . . ?
Mo27 O62 Mo46 108.2(7) . . ?
Mo31 O63 Mo16 123.7(9) . . ?
Mo57 O64 Mo1 152.2(10) . . ?
Mo55 O65 Mo12 111.7(7) . . ?
Mo55 O65 Mo57 110.7(7) . . ?
Mo12 O65 Mo57 133.0(8) . . ?
Mo17 O66 Mo7 158.5(10) . . ?
Mo17 O67 Mo23 104.5(7) . . ?
Mo17 O67 Mo35 141.8(8) . . ?
Mo23 O67 Mo35 102.8(7) . . ?
Mo23 O68 Mo62 111.8(8) . . ?
Mo23 O68 Mo33 109.9(8) . . ?
Mo62 O68 Mo33 135.8(9) . . ?
Mo23 O68 M62 112.0(10) . . ?
Mo33 O68 M62 125.2(9) . . ?
Mo41 O69 Mo27 116.0(7) . . ?
Mo2 O71 Mo20 123.7(8) . . ?
Mo5 O73 Mo35 154.7(9) . . ?
Mo1 O74 Mo20 137.8(9) . . ?
Mo1 O74 Mo37 110.3(8) . . ?
Mo20 O74 Mo37 111.8(8) . . ?
Mo42 O76 Mo56 131.0(9) . . ?
Mo39 O78 Mo55 110.0(8) . . ?
Mo39 O78 Mo25 143.1(8) . . ?
Mo55 O78 Mo25 105.9(8) . . ?
Mo39 O80 Mo15 156.1(9) . . ?
Mo36 O81 Mo29 151.8(9) . . ?
Mo2 O84 Mo47 108.5(7) . . ?
Mo2 O84 Mo36 143.5(8) . . ?
Mo47 O84 Mo36 108.0(7) . . ?
Mo49 O85 Mo16 102.7(6) . . ?
Mo49 O85 Mo31 106.7(6) . . ?
Mo16 O85 Mo31 88.5(5) . . ?
Mo38 O86 Mo32 104.2(7) . . ?
Mo38 O86 Mo17 108.9(7) . . ?
Mo32 O86 Mo17 89.7(5) . . ?
Mo36 O88 Ce1 150.2(10) . . ?
Mo35 O89 Mo23 111.3(7) . . ?
Mo35 O89 Mo33 140.6(8) . . ?
Mo23 O89 Mo33 106.8(7) . . ?
Mo26 O90 Mo43 110.0(7) . . ?
Mo26 O90 Mo14 110.1(7) . . ?
Mo43 O90 Mo14 136.2(8) . . ?
Mo18 O92 Mo16 158.1(10) . . ?
Mo30 O93 Mo56 150.5(11) . . ?
Mo4 O94 Mo40 154.1(9) . . ?
Mo27 O98 Mo28 110.3(7) . . ?
Mo27 O98 Mo46 110.7(7) . . ?
Mo28 O98 Mo46 138.9(8) . . ?
Mo47 O102 Mo58 111.8(9) . . ?
Mo47 O102 Mo21 108.5(7) . . ?
Mo58 O102 Mo21 131.4(10) . . ?
Mo54 O103 Mo20 151.7(10) . . ?
Mo49 O104 Mo24 102.8(7) . . ?
Mo49 O104 Mo39 107.1(6) . . ?
Mo24 O104 Mo39 89.1(5) . . ?
Mo48 O105 Mo45 111.1(8) . . ?
Mo48 O105 Mo44 107.7(8) . . ?
Mo45 O105 Mo44 130.3(8) . . ?
Mo18 O106 Mo1 123.2(9) . . ?
Mo45 O107 Mo40 150.8(11) . . ?
Mo21 O108 Mo60 149.9(12) . . ?
Mo46 O109 Mo13 143.4(9) . . ?
Mo55 O110 Mo25 112.3(8) . . ?
Mo55 O110 Mo12 109.1(7) . . ?
Mo25 O110 Mo12 137.2(9) . . ?
Mo37 O111 Mo47 115.4(7) . . ?
Mo18 O113 Mo47 109.0(7) . . ?
Mo18 O113 Mo58 143.4(8) . . ?
Mo47 O113 Mo58 107.4(7) . . ?
Mo45 O115 Mo52 153.3(9) . . ?
Mo39 O116 Mo24 124.6(9) . . ?
Mo50 O118 Mo24 151.4(9) . . ?
Mo28 O119 Mo42 143.9(10) . . ?
Mo32 O121 Mo6 159.6(10) . . ?
Mo43 O122 Mo53 155.8(10) . . ?
Mo33 O123 Ce1 161.7(10) . . ?
Mo25 O130 Mo59 149.6(12) . . ?
Mo14 O132 Mo32 147.6(11) . . ?
Mo54 O136 Ce2 161.0(10) . . ?
Mo38 O142 Mo23 118.4(6) . . ?
C1 O144 Mo51 128.3(19) . . ?
Mo33 O146 Mo5 150.1(9) . . ?
Mo44 O149 Ce2 156.8(11) . . ?
Mo50 O150 Mo61 155.8(9) . . ?
Mo50 O150 M61 149.5(10) . . ?
Mo9 O151 Mo51 149.2(8) . 2_665 ?
C1 O152 Mo59 129(2) . . ?
Mo59 O153 Mo51 135.5(11) . . ?
Mo28 O155 M61 135.2(11) . 2_665 ?
Mo28 O155 Mo61 150.9(10) . 2_665 ?
M62 O158 Mo56 151.1(12) . . ?
Mo62 O158 Mo56 159.1(11) . . ?
Mo49 O161 Mo55 119.3(9) . . ?
Mo17 O162 Mo32 123.1(8) . . ?
Mo53 O164 Mo52 134.9(8) . . ?
Mo46 O165 Mo42 156.6(13) . . ?
Mo44 O169 Mo52 155.3(12) . . ?
Mo31 O173 Mo55 112.3(8) . . ?
Mo31 O173 Mo57 140.3(8) . . ?
Mo55 O173 Mo57 106.9(7) . . ?
C10 O177 Mo52 124.5(17) . . ?
M62 O179 Ce1 158.9(12) . . ?
Mo62 O179 Ce1 149.8(11) . . ?
Mo58 O181 Mo60 152.9(10) . . ?
Mo43 O184 Mo51 158.3(10) . 2_665 ?
Mo58 O187 Mo16 149.5(10) . . ?
Mo12 O191 Mo59 145.9(13) . . ?
C10 O192 Mo53 125.3(17) . . ?
Mo57 O197 Ce2 153.0(10) . . ?
Mo12 O200 Ce2 158.6(12) . . ?
Mo61 O218 Mo60 145.0(14) . . ?
Mo60 O218 M61 130.3(15) . . ?
Mo21 O222 Ce1 160.1(14) . . ?
C7 N1 C2 134(4) . . ?
C16 N7 C11 120(2) . . ?
O144 C1 O152 120(3) . . ?
O144 C1 C2 120(3) . . ?
O152 C1 C2 120(3) . . ?
N1 C2 C3 132(4) . . ?
N1 C2 C1 116(4) . . ?
C3 C2 C1 108(4) . . ?
C2 C3 C4 109(3) . . ?
C6 N2 C4 108.0 . . ?
C5 C4 N2 108.0 . . ?
C5 C4 C3 125(2) . . ?
N2 C4 C3 127(2) . . ?
C4 C5 N3 108.0 . . ?
C5 N3 C6 108.0 . . ?
N2 C6 N3 108.0 . . ?
N1 C7 O215 124(3) . . ?
N1 C7 C8 118(3) . . ?
O215 C7 C8 118(3) . . ?
N4 C8 C7 106(3) . . ?
N4 C8 C9 111(4) . . ?
C7 C8 C9 100(4) . . ?
O192 C10 O177 126(3) . . ?
O192 C10 C11 117(3) . . ?
O177 C10 C11 117(2) . . ?
N7 C11 C12 117(2) . . ?
N7 C11 C10 115(2) . . ?
C12 C11 C10 111(2) . . ?
C11 C12 C13 108(2) . . ?
C13 C14 N6 108.0 . . ?
C14 C13 N5 108.0 . . ?
C14 C13 C12 129.6(19) . . ?
N5 C13 C12 122.3(19) . . ?
C15 N5 C13 108.0 . . ?
N5 C15 N6 108.0 . . ?
C15 N6 C14 108.0 . . ?
O210 C16 N7 123(3) . . ?
O210 C16 C17 122(3) . . ?
N7 C16 C17 114(2) . . ?
N8 C17 C16 109(3) . . ?
N8 C17 C18 111(3) . . ?
C16 C17 C18 111(3) . . ?

loop_
_geom_bond_atom_site_label_1
_geom_bond_atom_site_label_2
_geom_bond_distance
_geom_bond_site_symmetry_2
_geom_bond_publ_flag
Mo1 O198 1.713(18) . ?
Mo1 O43 1.893(18) . ?
Mo1 O106 1.900(19) . ?
Mo1 O64 1.900(18) . ?
Mo1 O74 1.988(18) . ?
Mo1 O38 2.360(16) . ?
Mo2 O79 1.707(17) . ?
Mo2 O47 1.825(15) . ?
Mo2 O71 1.866(17) . ?
Mo2 O84 1.996(16) . ?
Mo2 O24 2.091(16) . ?
Mo2 O34 2.374(16) . ?
Mo3 O54 1.697(15) . ?
Mo3 O36 1.872(16) . ?
Mo3 O2 1.920(15) . ?
Mo3 O18 1.986(15) . ?
Mo3 O1 2.096(15) . ?
Mo3 O42 2.380(15) . ?
Mo4 O100 1.713(19) . ?
Mo4 O94 1.868(16) . ?
Mo4 O39 1.871(16) . ?
Mo4 O28 2.012(16) . ?
Mo4 O1 2.074(15) . ?
Mo4 O8 2.401(14) . ?
Mo5 O112 1.658(19) . ?
Mo5 O73 1.867(17) . ?
Mo5 O39 1.923(16) . ?
Mo5 O19 1.959(15) . ?
Mo5 O146 1.961(16) . ?
Mo5 O8 2.393(14) . ?
Mo6 O33 1.678(16) . ?
Mo6 O121 1.877(17) . ?
Mo6 O3 1.895(15) . ?
Mo6 O15 1.993(15) . ?
Mo6 O6 2.084(14) . ?
Mo6 O21 2.451(15) . ?
Mo7 O59 1.639(18) . ?
Mo7 O66 1.923(17) . ?
Mo7 O3 1.937(15) . ?
Mo7 O12 1.943(16) . ?
Mo7 O7 1.989(15) . ?
Mo7 O21 2.303(16) . ?
Mo8 O70 1.684(15) . ?
Mo8 O51 1.865(16) . ?
Mo8 O16 1.893(15) . ?
Mo8 O14 1.976(15) . ?
Mo8 O6 2.049(14) . ?
Mo8 O27 2.411(16) . ?
Mo9 O58 1.660(18) . ?
Mo9 O151 1.775(15) . ?
Mo9 O45 1.821(17) . ?
Mo9 O13 2.079(15) . ?
Mo9 O14 2.090(14) . ?
Mo9 O75 2.376(16) . ?
Mo10 O170 1.656(17) . ?
Mo10 O51 1.908(16) . ?
Mo10 O17 1.935(15) . ?
Mo10 O45 1.984(17) . ?
Mo10 O35 2.004(15) . ?
Mo10 O44 2.321(16) . ?
Mo11 O56 1.677(15) . ?
Mo11 O5 1.827(15) . ?
Mo11 O17 1.890(15) . ?
Mo11 O62 1.984(15) . ?
Mo11 O4 2.102(14) . ?
Mo11 O44 2.430(15) . ?
Mo12 O200 1.70(2) . ?
Mo12 O191 1.84(2) . ?
Mo12 O205 1.90(3) . ?
Mo12 O65 2.045(15) . ?
Mo12 O207 2.12(3) . ?
Mo12 O110 2.140(17) . ?
Mo13 O41 1.647(16) . ?
Mo13 O5 1.933(15) . ?
Mo13 O16 1.948(15) . ?
Mo13 O109 1.987(16) . ?
Mo13 O7 1.990(15) . ?
Mo13 O27 2.285(16) . ?
Mo14 O61 1.712(17) . ?
Mo14 O31 1.724(15) . ?
Mo14 O132 1.856(19) . ?
Mo14 O90 2.062(15) . ?
Mo14 O15 2.115(15) . ?
Mo14 O22 2.315(16) . ?
Mo15 O157 1.635(19) . ?
Mo15 O53 1.926(17) . ?
Mo15 O40 1.937(17) . ?
Mo15 O80 1.956(15) . ?
Mo15 O35 1.991(16) 2_665 ?
Mo15 O11 2.342(15) . ?
Mo16 O125 1.69(2) . ?
Mo16 O92 1.909(16) . ?
Mo16 O63 1.930(18) . ?
Mo16 O187 1.985(18) . ?
Mo16 O57 2.056(17) . ?
Mo16 O85 2.358(15) . ?
Mo17 O77 1.709(14) . ?
Mo17 O66 1.835(18) . ?
Mo17 O162 1.852(16) . ?
Mo17 O20 2.028(16) . ?
Mo17 O67 2.029(17) . ?
Mo17 O86 2.425(15) . ?
Mo18 O133 1.649(17) . ?
Mo18 O92 1.844(16) . ?
Mo18 O106 1.880(19) . ?
Mo18 O113 2.005(17) . ?
Mo18 O24 2.132(16) . ?
Mo18 O38 2.371(15) . ?
Mo19 O117 1.682(15) . ?
Mo19 O48 1.766(14) . ?
Mo19 O42 1.947(15) . ?
Mo19 O8 1.991(14) . ?
Mo19 O19 2.150(15) . ?
Mo19 O1 2.454(15) . ?
Mo20 O167 1.692(18) . ?
Mo20 O71 1.914(15) . ?
Mo20 O36 1.920(15) . ?
Mo20 O103 1.924(17) . ?
Mo20 O74 2.010(17) . ?
Mo20 O34 2.343(17) . ?
Mo21 O214 1.74(2) . ?
Mo21 O222 1.77(2) . ?
Mo21 O108 1.798(18) . ?
Mo21 O60 2.046(16) . ?
Mo21 O102 2.136(19) . ?
Mo21 O140 2.47(2) . ?
Mo22 O147 1.673(15) . ?
Mo22 O10 1.788(14) . ?
Mo22 O21 1.946(14) . ?
Mo22 O27 1.980(17) . ?
Mo22 O7 2.143(16) . ?
Mo22 O6 2.505(14) . ?
Mo23 O135 1.648(17) . ?
Mo23 O50 1.982(17) . ?
Mo23 O20 1.983(15) . ?
Mo23 O89 1.994(15) . ?
Mo23 O68 2.006(17) . ?
Mo23 O67 2.096(16) . ?
Mo23 O142 2.216(14) . ?
Mo24 O134 1.699(18) . ?
Mo24 O52 1.936(15) . ?
Mo24 O118 1.941(17) . ?
Mo24 O116 1.952(18) . ?
Mo24 O57 1.984(16) . ?
Mo24 O104 2.318(16) . ?
Mo25 O141 1.708(18) . ?
Mo25 O130 1.74(2) . ?
Mo25 O53 1.885(16) . ?
Mo25 O110 2.037(15) . ?
Mo25 O78 2.136(18) . ?
Mo25 O97 2.35(2) . ?
Mo26 O46 1.685(15) . ?
Mo26 O90 1.985(16) . ?
Mo26 O15 1.993(16) . ?
Mo26 O13 2.012(13) . ?
Mo26 O14 2.038(15) . ?
Mo26 O6 2.097(14) . ?
Mo26 O10 2.193(16) . ?
Mo27 O49 1.699(16) . ?
Mo27 O98 1.974(16) . ?
Mo27 O30 1.978(15) 2_665 ?
Mo27 O23 1.985(15) . ?
Mo27 O62 2.020(14) . ?
Mo27 O4 2.058(15) . ?
Mo27 O69 2.217(16) . ?
Mo28 O189 1.72(2) . ?
Mo28 O155 1.770(17) . ?
Mo28 O119 1.786(17) . ?
Mo28 O98 2.049(16) . ?
Mo28 O23 2.059(16) . ?
Mo28 O176 2.436(17) . ?
Mo29 O87 1.683(17) . ?
Mo29 O2 1.894(15) . ?
Mo29 O81 1.934(16) . ?
Mo29 O47 1.941(16) . ?
Mo29 O19 2.008(16) . ?
Mo29 O42 2.396(15) . ?
Mo30 O127 1.639(18) . ?
Mo30 O93 1.745(18) . ?
Mo30 O12 1.854(16) . ?
Mo30 O50 2.041(18) . ?
Mo30 O20 2.104(16) . ?
Mo30 O145 2.35(2) . ?
Mo31 O124 1.677(17) . ?
Mo31 O43 1.876(18) . ?
Mo31 O63 1.893(17) . ?
Mo31 O173 1.971(17) . ?
Mo31 O26 2.056(15) . ?
Mo31 O85 2.473(15) . ?
Mo32 O159 1.705(17) . ?
Mo32 O121 1.865(17) . ?
Mo32 O162 1.942(15) . ?
Mo32 O132 1.954(18) . ?
Mo32 O37 1.976(16) . ?
Mo32 O86 2.305(16) . ?
Mo33 O123 1.720(19) . ?
Mo33 O72 1.737(19) . ?
Mo33 O146 1.834(16) . ?
Mo33 O68 2.070(17) . ?
Mo33 O89 2.161(16) . ?
Mo33 O143 2.377(19) . ?
Mo34 O55 1.698(17) . ?
Mo34 O52 1.829(16) . ?
Mo34 O40 1.890(18) . ?
Mo34 O30 2.003(15) . ?
Mo34 O4 2.074(15) 2_665 ?
Mo34 O11 2.467(15) . ?
Mo35 O201 1.686(16) . ?
Mo35 O29 1.866(16) . ?
Mo35 O73 1.889(17) . ?
Mo35 O89 1.974(15) . ?
Mo35 O67 2.097(17) . ?
Mo35 O32 2.488(16) . ?
Mo36 O96 1.692(16) . ?
Mo36 O88 1.731(19) . ?
Mo36 O81 1.860(16) . ?
Mo36 O60 2.052(15) . ?
Mo36 O84 2.097(16) . ?
Mo36 O188 2.37(2) . ?
Mo37 O186 1.666(16) . ?
Mo37 O111 1.778(15) . ?
Mo37 O38 1.940(14) . ?
Mo37 O34 2.001(16) . ?
Mo37 O74 2.106(17) . ?
Mo37 O24 2.413(17) . ?
Mo38 O139 1.650(17) . ?
Mo38 O142 1.780(14) . ?
Mo38 O86 1.952(16) . ?
Mo38 O32 1.959(16) . ?
Mo38 O37 2.115(16) . ?
Mo39 O185 1.667(16) . ?
Mo39 O80 1.816(15) . ?
Mo39 O116 1.834(17) . ?
Mo39 O78 1.959(18) . ?
Mo39 O26 2.063(15) . ?
Mo39 O104 2.456(15) . ?
Mo40 O120 1.677(19) . ?
Mo40 O94 1.918(17) . ?
Mo40 O107 1.930(19) . ?
Mo40 O29 1.955(16) . ?
Mo40 O37 2.029(16) . ?
Mo40 O32 2.354(16) . ?
Mo41 O83 1.660(16) . ?
Mo41 O69 1.785(16) . ?
Mo41 O44 1.939(15) . ?
Mo41 O11 1.991(14) 2_665 ?
Mo41 O35 2.113(15) . ?
Mo41 O4 2.505(15) . ?
Mo42 O193 1.68(2) . ?
Mo42 O213 1.693(19) . ?
Mo42 O76 1.835(17) . ?
Mo42 O119 2.062(17) . ?
Mo42 O165 2.22(2) . ?
Mo42 O202 2.22(2) . ?
Mo43 O154 1.638(17) . ?
Mo43 O122 1.765(18) . ?
Mo43 O184 1.795(18) . ?
Mo43 O13 2.043(15) . ?
Mo43 O90 2.049(15) . ?
Mo43 O168 2.324(18) . ?
Mo44 O129 1.64(2) . ?
Mo44 O149 1.766(18) . ?
Mo44 O169 1.88(2) . ?
Mo44 O9 2.041(16) . ?
Mo44 O105 2.172(16) . ?
Mo44 O138 2.313(19) . ?
Mo45 O180 1.68(2) . ?
Mo45 O115 1.764(17) . ?
Mo45 O107 1.87(2) . ?
Mo45 O105 2.033(16) . ?
Mo45 O28 2.126(17) . ?
Mo45 O174 2.34(2) . ?
Mo46 O82 1.67(2) . ?
Mo46 O165 1.71(2) . ?
Mo46 O109 1.858(16) . ?
Mo46 O98 2.082(15) . ?
Mo46 O62 2.099(15) . ?
Mo46 O114 2.37(2) . ?
Mo47 O128 1.69(2) . ?
Mo47 O60 1.972(16) . ?
Mo47 O102 1.974(18) . ?
Mo47 O113 2.018(15) . ?
Mo47 O84 2.037(15) . ?
Mo47 O24 2.104(17) . ?
Mo47 O111 2.209(15) . ?
Mo48 O91 1.701(17) . ?
Mo48 O28 1.964(17) . ?
Mo48 O105 1.984(17) . ?
Mo48 O9 1.998(15) . ?
Mo48 O18 2.047(16) . ?
Mo48 O1 2.155(15) . ?
Mo48 O48 2.167(15) . ?
Mo49 O131 1.679(17) . ?
Mo49 O161 1.758(17) . ?
Mo49 O104 1.935(15) . ?
Mo49 O85 1.984(15) . ?
Mo49 O57 2.064(17) . ?
Mo49 O26 2.504(15) . ?
Mo50 O148 1.654(19) . ?
Mo50 O150 1.770(17) . ?
Mo50 O118 1.842(16) . ?
Mo50 O23 2.053(15) 2_665 ?
Mo50 O30 2.115(15) . ?
Mo50 O137 2.37(2) . ?
Mo51 O196 1.709(19) . ?
Mo51 O126 1.71(2) . ?
Mo51 O153 1.911(18) . ?
Mo51 O184 2.018(18) 2_665 ?
Mo51 O144 2.19(2) . ?
Mo51 O151 2.225(16) 2_665 ?
Mo52 O211 1.729(19) . ?
Mo52 O160 1.74(2) . ?
Mo52 O169 1.93(2) . ?
Mo52 O164 1.934(17) . ?
Mo52 O177 2.214(18) . ?
Mo52 O115 2.236(16) . ?
Mo53 O163 1.712(18) . ?
Mo53 O182 1.714(17) . ?
Mo53 O164 1.895(16) . ?
Mo53 O122 2.045(18) . ?
Mo53 O192 2.223(18) . ?
Mo53 O31 2.271(15) . ?
Mo54 O156 1.690(19) . ?
Mo54 O136 1.750(17) . ?
Mo54 O103 1.856(18) . ?
Mo54 O9 2.080(17) . ?
Mo54 O18 2.101(16) . ?
Mo54 O95 2.395(17) . ?
Mo55 O101 1.685(18) . ?
Mo55 O110 1.961(17) . ?
Mo55 O173 1.983(15) . ?
Mo55 O65 1.996(16) . ?
Mo55 O78 2.023(15) . ?
Mo55 O26 2.142(15) . ?
Mo55 O161 2.227(17) . ?
Mo56 O199 1.66(2) . ?
Mo56 O171 1.727(18) . ?
Mo56 O158 1.971(19) . ?
Mo56 O76 1.973(18) . ?
Mo56 O93 2.205(19) . ?
Mo56 O203 2.34(2) . ?
Mo57 O172 1.730(19) . ?
Mo57 O197 1.734(19) . ?
Mo57 O64 1.871(17) . ?
Mo57 O65 2.059(15) . ?
Mo57 O173 2.169(17) . ?
Mo57 O99 2.34(2) . ?
Mo58 O195 1.724(19) . ?
Mo58 O181 1.791(18) . ?
Mo58 O187 1.832(18) . ?
Mo58 O102 2.024(17) . ?
Mo58 O113 2.090(16) . ?
Mo58 O166 2.36(2) . ?
Mo59 O221 1.72(2) . ?
Mo59 O194 1.73(2) . ?
Mo59 O153 1.907(18) . ?
Mo59 O191 1.96(2) . ?
Mo59 O152 2.16(3) . ?
Mo59 O130 2.21(2) . ?
Mo60 O219 1.66(2) . ?
Mo60 O218 1.92(2) . ?
Mo60 O227 1.92(3) . ?
Mo60 O108 1.974(18) . ?
Mo60 O225 2.05(3) . ?
Mo60 O181 2.176(19) . ?
Mo61 O234 1.69(4) . ?
Mo61 O229 1.71(3) . ?
Mo61 O218 1.85(2) . ?
Mo61 O155 2.100(17) 2_665 ?
Mo61 O150 2.156(18) . ?
Mo61 O208 2.26(3) . ?
Mo62 O175 1.64(2) . ?
Mo62 O179 1.76(2) . ?
Mo62 O158 1.825(19) . ?
Mo62 O68 2.028(18) . ?
Mo62 O50 2.138(19) . ?
Mo62 O220 2.31(2) . ?
M61 O233 1.76(5) . ?
M61 O218 1.94(3) . ?
M61 O155 2.081(18) 2_665 ?
M61 O150 2.22(2) . ?
M62 O220 1.62(3) . ?
M62 O179 1.69(2) . ?
M62 O158 1.82(2) . ?
M62 O68 2.09(2) . ?
M62 O50 2.20(2) . ?
M62 O175 2.34(3) . ?
Ce1 O232 2.48(3) . ?
Ce1 O231 2.48(4) . ?
Ce1 O123 2.49(2) . ?
Ce1 O228 2.50(2) . ?
Ce1 O222 2.50(2) . ?
Ce1 O88 2.522(19) . ?
Ce1 O190 2.55(2) . ?
Ce1 O209 2.55(2) . ?
Ce1 O179 2.611(19) . ?
Ce2 O136 2.456(16) . ?
Ce2 O149 2.477(19) . ?
Ce2 O197 2.48(2) . ?
Ce2 O236 2.49(3) . ?
Ce2 O237 2.54(3) . ?
Ce2 O223 2.54(2) . ?
Ce2 O235 2.56(3) . ?
Ce2 O200 2.56(2) . ?
Ce2 O178 2.63(2) . ?
O144 C1 1.34(4) . ?
O152 C1 1.35(4) . ?
O177 C10 1.28(3) . ?
O192 C10 1.25(3) . ?
O210 C16 1.17(3) . ?
O215 C7 1.31(4) . ?
N1 C7 1.22(4) . ?
N1 C2 1.35(6) . ?
N4 C8 1.52(5) . ?
N7 C16 1.35(3) . ?
N7 C11 1.46(3) . ?
C18 C17 1.52(5) . ?
C1 C2 1.58(3) . ?
C2 C3 1.42(6) . ?
C3 C4 1.48(4) . ?
N2 C6 1.4200 . ?
N2 C4 1.4200 . ?
C4 C5 1.4200 . ?
C5 N3 1.4200 . ?
N3 C6 1.4200 . ?
C7 C8 1.57(5) . ?
C8 C9 1.57(7) . ?
C10 C11 1.51(4) . ?
C11 C12 1.49(4) . ?
C12 C13 1.55(4) . ?
C14 C13 1.4200 . ?
C14 N6 1.4200 . ?
C13 N5 1.4200 . ?
N5 C15 1.4200 . ?
C15 N6 1.4200 . ?
C16 C17 1.52(4) . ?
C17 N8 1.41(4) . ?

loop_
_geom_hbond_atom_site_label_D
_geom_hbond_atom_site_label_H
_geom_hbond_atom_site_label_A
_geom_hbond_distance_DH
_geom_hbond_distance_HA
_geom_hbond_distance_DA
_geom_hbond_angle_DHA
_geom_hbond_site_symmetry_A
_geom_hbond_publ_flag
N1 H1 O83 0.88 2.34 3.08(4) 141.4 2_665 yes
N4 H4A O189 0.91 2.23 2.90(4) 130.5 2_665 yes
N4 H4B O148 0.91 2.64 3.20(4) 121.0 . yes
N7 H7 O139 0.88 2.20 2.96(3) 144.3 . yes
N7 H7 O180 0.88 2.43 2.99(3) 122.5 . yes
N3 H3 O82 0.88 2.65 3.09(4) 112.3 2_665 no
N3 H3 O193 0.88 2.11 2.84(3) 138.9 2_665 yes
N5 H5A O61 0.88 2.04 2.83(2) 148.8 . yes
N6 H6A O199 0.88 2.36 2.90(3) 119.1 . no
N8 H8A O129 0.91 2.43 2.94(4) 115.9 . no
